data_4104945
loop_
_publ_author_name
'Takuya Kurahashi'
'Masahiko Hada'
'Hiroshi Fujii'

_publ_contact_author_address 'Myodaiji, Okazaki, Aichi 444-8787, Japan'
_publ_contact_author_email hiro@ims.ac.jp
_publ_contact_author_fax +81-564-59-5600
_publ_contact_author_name 'Hiroshi Fujii'
_publ_contact_author_phone +81-564-59-5579
_publ_section_title
;
 Critical Role of External Axial Ligands in Chirality Amplification of
 trans-Cyclohexane-1,2-diamine in Salen Complexes
;
_journal_name_full 'Journal of the American Chemical Society'
_journal_page_first 12394
_journal_page_last 12405
_journal_paper_doi 10.1021/ja904635n
_journal_volume 131
_journal_year 2009
_chemical_absolute_configuration rm
_chemical_formula_moiety 'C44 H62 F6 Mn N4 O4 '
_chemical_formula_sum 'C44 H62 F6 Mn N4 O4'
_chemical_formula_weight 879.92
_space_group_IT_number 4
_symmetry_cell_setting monoclinic
_symmetry_Int_Tables_number 4
_symmetry_space_group_name_Hall 'P 2yb'
_symmetry_space_group_name_H-M 'P 1 21 1'
_audit_creation_date 2008-07-10
_audit_creation_method 'by CrystalStructure 3.8'
_cell_angle_alpha 90.0000(14)
_cell_angle_beta 95.5892(15)
_cell_angle_gamma 90.0000(14)
_cell_formula_units_Z 2
_cell_length_a 9.671(2)
_cell_length_b 23.135(5)
_cell_length_c 10.267(2)
_cell_measurement_reflns_used 8390
_cell_measurement_temperature 93.1
_cell_measurement_theta_max 27.5
_cell_measurement_theta_min 3.0
_cell_volume 2286.2(8)
_computing_cell_refinement CrystalClear
_computing_data_collection CrystalClear
_computing_data_reduction CrystalStructure
_computing_publication_material 'CrystalStructure 3.8'
_computing_structure_refinement SHELXL
_computing_structure_solution SIR97
_diffrn_detector_area_resol_mean 7.31
_diffrn_measured_fraction_theta_full 0.982
_diffrn_measured_fraction_theta_max 0.982
_diffrn_measurement_device_type 'Rigaku Mercury'
_diffrn_measurement_method \w
_diffrn_radiation_type 'Mo K\a'
_diffrn_radiation_wavelength 0.71070
_diffrn_reflns_av_R_equivalents 0.030
_diffrn_reflns_limit_h_max 12
_diffrn_reflns_limit_h_min -11
_diffrn_reflns_limit_k_max 29
_diffrn_reflns_limit_k_min -27
_diffrn_reflns_limit_l_max 10
_diffrn_reflns_limit_l_min -13
_diffrn_reflns_number 22163
_diffrn_reflns_theta_full 27.48
_diffrn_reflns_theta_max 27.48
_exptl_absorpt_coefficient_mu 0.355
_exptl_absorpt_correction_T_max 0.983
_exptl_absorpt_correction_T_min 0.921
_exptl_absorpt_correction_type numerical
_exptl_absorpt_process_details
;
    Higashi, T. (1999). Program for Absorption Correction.
    Rigaku Corporation, Tokyo, Japan.
;
_exptl_crystal_colour black
_exptl_crystal_density_diffrn 1.275
_exptl_crystal_description block
_exptl_crystal_F_000 882.00
_exptl_crystal_size_max 0.30
_exptl_crystal_size_mid 0.25
_exptl_crystal_size_min 0.05
_refine_diff_density_max 1.05
_refine_diff_density_min -0.51
_refine_ls_abs_structure_details 'Flack, H. D. (1983), Acta Cryst. A39, 876-881.  3318 Friedel Pairs'
_refine_ls_abs_structure_Flack 0.057(15)
_refine_ls_extinction_method none
_refine_ls_goodness_of_fit_ref 0.897
_refine_ls_hydrogen_treatment refall
_refine_ls_number_parameters 560
_refine_ls_number_reflns 8601
_refine_ls_R_factor_gt 0.0499
_refine_ls_shift/su_max 0.0000
_refine_ls_structure_factor_coef Fsqd
_refine_ls_weighting_details 'w = 1/[\s^2^(Fo^2^)+(0.1146P)^2^+1.5217P] where P=(Fo^2^+2Fc^2^)/3'
_refine_ls_weighting_scheme calc
_refine_ls_wR_factor_ref 0.1418
_reflns_number_gt 8173
_reflns_number_total 8601
_reflns_threshold_expression F^2^>2.0\s(F^2^)
_cod_data_source_file ja904635n_si_004.cif
_cod_data_source_block '__0403x'
_cod_original_cell_volume 2286.1(8)
_cod_original_formula_sum 'C44 H62 F6 Mn N4 O4 '
_cod_database_code 4104945

loop_
_symmetry_equiv_pos_site_id
_symmetry_equiv_pos_as_xyz
1 +X,+Y,+Z
2 -X,1/2+Y,-Z

loop_
_atom_site_label
_atom_site_type_symbol
_atom_site_fract_x
_atom_site_fract_y
_atom_site_fract_z
_atom_site_U_iso_or_equiv
_atom_site_adp_type
_atom_site_occupancy
_atom_site_symmetry_multiplicity
_atom_site_calc_flag
_atom_site_refinement_flags
Mn(1) Mn 0.75567(4) 0.279868(19) 0.02131(4) 0.01334(11) Uani 1.00 1 d .
F(1) F 0.3295(2) 0.25970(10) 0.2552(2) 0.0325(4) Uani 1.00 1 d .
F(2) F 0.3107(2) 0.31495(11) 0.0859(2) 0.0382(5) Uani 1.00 1 d .
F(3) F 0.3933(2) 0.22953(11) 0.0722(2) 0.0439(6) Uani 1.00 1 d .
F(4) F 1.2047(2) 0.29594(10) -0.1908(2) 0.0324(5) Uani 1.00 1 d .
F(5) F 0.9959(2) 0.32553(10) -0.2485(2) 0.0308(4) Uani 1.00 1 d .
F(6) F 1.0514(2) 0.23726(10) -0.2786(2) 0.0350(5) Uani 1.00 1 d .
O(1) O 0.8757(2) 0.33187(9) 0.11528(19) 0.0149(3) Uani 1.00 1 d .
O(2) O 0.7667(2) 0.22351(9) 0.15287(19) 0.0166(4) Uani 1.00 1 d .
O(3) O 0.5993(2) 0.31611(10) 0.0802(2) 0.0185(4) Uani 1.00 1 d .
O(4) O 0.8967(2) 0.24569(9) -0.0638(2) 0.0174(4) Uani 1.00 1 d .
N(1) N 0.7235(2) 0.33546(11) -0.1259(2) 0.0143(4) Uani 1.00 1 d .
N(2) N 0.6303(2) 0.23033(11) -0.0957(2) 0.0156(4) Uani 1.00 1 d .
N(3) N 0.5785(5) 0.0668(2) 0.6479(4) 0.0546(10) Uani 1.00 1 d .
N(4) N 0.3293(4) 0.01086(19) 0.3453(3) 0.0503(9) Uani 1.00 1 d .
C(1) C 0.8602(3) 0.38893(13) 0.1153(2) 0.0160(5) Uani 1.00 1 d .
C(2) C 0.9108(3) 0.42136(13) 0.2276(2) 0.0169(5) Uani 1.00 1 d .
C(3) C 0.9023(3) 0.48137(13) 0.2190(3) 0.0196(5) Uani 1.00 1 d .
C(4) C 0.8477(3) 0.51209(14) 0.1080(3) 0.0215(6) Uani 1.00 1 d .
C(5) C 0.7957(3) 0.47968(14) 0.0007(3) 0.0217(6) Uani 1.00 1 d .
C(6) C 0.7993(3) 0.41888(13) 0.0042(2) 0.0176(5) Uani 1.00 1 d .
C(7) C 0.7427(3) 0.39009(14) -0.1140(2) 0.0183(5) Uani 1.00 1 d .
C(8) C 0.7612(3) 0.16660(13) 0.1354(2) 0.0167(5) Uani 1.00 1 d .
C(9) C 0.8255(3) 0.12919(14) 0.2342(2) 0.0190(5) Uani 1.00 1 d .
C(10) C 0.8086(3) 0.06986(14) 0.2164(3) 0.0211(6) Uani 1.00 1 d .
C(11) C 0.7313(3) 0.04421(14) 0.1080(3) 0.0219(6) Uani 1.00 1 d .
C(12) C 0.6718(3) 0.08084(14) 0.0128(3) 0.0203(5) Uani 1.00 1 d .
C(13) C 0.6875(3) 0.14172(13) 0.0241(2) 0.0174(5) Uani 1.00 1 d .
C(14) C 0.6215(3) 0.17519(14) -0.0828(2) 0.0171(5) Uani 1.00 1 d .
C(15) C 0.6611(3) 0.30715(13) -0.2474(2) 0.0150(5) Uani 1.00 1 d .
C(16) C 0.5928(3) 0.34788(13) -0.3503(2) 0.0192(6) Uani 1.00 1 d .
C(17) C 0.5254(3) 0.31298(15) -0.4654(2) 0.0227(6) Uani 1.00 1 d .
C(18) C 0.4226(3) 0.26840(15) -0.4233(2) 0.0256(7) Uani 1.00 1 d .
C(19) C 0.4906(3) 0.22785(15) -0.3184(2) 0.0211(6) Uani 1.00 1 d .
C(20) C 0.5554(3) 0.26333(13) -0.2031(2) 0.0167(5) Uani 1.00 1 d .
C(21) C 0.9741(3) 0.39113(14) 0.3535(2) 0.0211(6) Uani 1.00 1 d .
C(22) C 1.0106(4) 0.43455(17) 0.4662(3) 0.0338(8) Uani 1.00 1 d .
C(23) C 1.1075(3) 0.35969(16) 0.3276(3) 0.0290(7) Uani 1.00 1 d .
C(24) C 0.8676(3) 0.34875(14) 0.4013(2) 0.0250(6) Uani 1.00 1 d .
C(25) C 0.8513(3) 0.57815(14) 0.1070(3) 0.0249(6) Uani 1.00 1 d .
C(26) C 0.7653(4) 0.60184(17) 0.2122(4) 0.0343(8) Uani 1.00 1 d .
C(27) C 1.0019(3) 0.59874(15) 0.1341(4) 0.0332(8) Uani 1.00 1 d .
C(28) C 0.7863(6) 0.60213(18) -0.0250(4) 0.0459(11) Uani 1.00 1 d .
C(29) C 0.9087(3) 0.15389(15) 0.3566(3) 0.0237(6) Uani 1.00 1 d .
C(30) C 1.0251(3) 0.19322(16) 0.3174(3) 0.0285(7) Uani 1.00 1 d .
C(31) C 0.8109(3) 0.18742(16) 0.4390(3) 0.0286(7) Uani 1.00 1 d .
C(32) C 0.9781(4) 0.10641(18) 0.4450(4) 0.0395(9) Uani 1.00 1 d .
C(33) C 0.7187(3) -0.02154(14) 0.0940(3) 0.0252(6) Uani 1.00 1 d .
C(34) C 0.8647(7) -0.0469(3) 0.0827(7) 0.0361(16) Uani 0.59 1 d P
C(35) C 0.6246(8) -0.0405(2) -0.0209(8) 0.0434(19) Uani 0.59 1 d P
C(36) C 0.6671(9) -0.0459(3) 0.2229(8) 0.047(2) Uani 0.59 1 d P
C(37) C 0.5364(3) 0.29904(15) 0.1889(2) 0.0208(6) Uani 1.00 1 d .
C(38) C 0.3935(2) 0.27566(17) 0.1505(2) 0.0201(5) Uani 1.00 1 d .
C(39) C 1.0322(2) 0.26600(13) -0.0584(2) 0.0186(6) Uani 1.00 1 d .
C(40) C 1.0704(2) 0.28065(18) -0.1937(2) 0.0200(5) Uani 1.00 1 d .
C(41) C 0.4569(6) -0.0325(2) 0.6589(5) 0.0620(14) Uani 1.00 1 d .
C(42) C 0.5261(5) 0.0231(2) 0.6501(4) 0.0487(11) Uani 1.00 1 d .
C(43) C 0.4428(5) 0.1119(2) 0.3328(4) 0.0484(10) Uani 1.00 1 d .
C(44) C 0.3798(4) 0.0555(2) 0.3407(4) 0.0403(9) Uani 1.00 1 d .
C(45) C 0.7970(9) -0.0399(3) -0.0281(9) 0.028(2) Uani 0.41 1 d P
C(46) C 0.5643(8) -0.0375(3) 0.0617(9) 0.0250(19) Uani 0.41 1 d P
C(47) C 0.7747(12) -0.0541(3) 0.2114(8) 0.035(2) Uani 0.41 1 d P
H(1) H 0.8907 -0.0406 -0.0061 0.043 Uiso 0.59 1 c R
H(2) H 0.8639 -0.0884 0.1012 0.043 Uiso 0.59 1 c R
H(3) H 0.9322 -0.0277 0.1458 0.043 Uiso 0.59 1 c R
H(4) H 0.5341 -0.0217 -0.0192 0.052 Uiso 0.59 1 c R
H(5) H 0.6127 -0.0826 -0.0178 0.052 Uiso 0.59 1 c R
H(6) H 0.6650 -0.0299 -0.1015 0.052 Uiso 0.59 1 c R
H(7) H 0.7474 -0.0552 0.2852 0.056 Uiso 0.59 1 c R
H(8) H 0.6122 -0.0810 0.2030 0.056 Uiso 0.59 1 c R
H(9) H 0.6095 -0.0169 0.2612 0.056 Uiso 0.59 1 c R
H(10) H 0.7317 -0.0391 -0.1074 0.033 Uiso 0.41 1 c R
H(11) H 0.8341 -0.0791 -0.0146 0.033 Uiso 0.41 1 c R
H(12) H 0.8734 -0.0130 -0.0379 0.033 Uiso 0.41 1 c R
H(13) H 0.5213 -0.0437 0.1432 0.030 Uiso 0.41 1 c R
H(14) H 0.5572 -0.0730 0.0094 0.030 Uiso 0.41 1 c R
H(15) H 0.5163 -0.0060 0.0121 0.030 Uiso 0.41 1 c R
H(16) H 0.8731 -0.0626 0.2055 0.042 Uiso 0.41 1 c R
H(17) H 0.7231 -0.0903 0.2167 0.042 Uiso 0.41 1 c R
H(18) H 0.7650 -0.0308 0.2898 0.042 Uiso 0.41 1 c R
H(19) H 0.9360 0.5031 0.2940 0.024 Uiso 1.00 1 c R
H(20) H 0.7571 0.4988 -0.0764 0.026 Uiso 1.00 1 c R
H(21) H 0.7178 0.4135 -0.1887 0.022 Uiso 1.00 1 c R
H(22) H 0.8520 0.0450 0.2818 0.025 Uiso 1.00 1 c R
H(23) H 0.6192 0.0651 -0.0618 0.024 Uiso 1.00 1 c R
H(24) H 0.5667 0.1548 -0.1495 0.021 Uiso 1.00 1 c R
H(25) H 0.5988 0.2929 -0.5090 0.027 Uiso 1.00 1 c R
H(27) H 0.7359 0.2853 -0.2870 0.018 Uiso 1.00 1 c R
H(28) H 0.4794 0.2855 -0.1661 0.020 Uiso 1.00 1 c R
H(29) H 0.6632 0.3744 -0.3809 0.023 Uiso 1.00 1 c R
H(30) H 0.5214 0.3714 -0.3120 0.023 Uiso 1.00 1 c R
H(31) H 0.3436 0.2886 -0.3887 0.031 Uiso 1.00 1 c R
H(32) H 0.3856 0.2455 -0.5003 0.031 Uiso 1.00 1 c R
H(33) H 0.4200 0.2012 -0.2885 0.025 Uiso 1.00 1 c R
H(34) H 0.5631 0.2044 -0.3553 0.025 Uiso 1.00 1 c R
H(35) H 0.5301 0.3325 0.2483 0.025 Uiso 1.00 1 c R
H(36) H 0.5937 0.2689 0.2367 0.025 Uiso 1.00 1 c R
H(37) H 1.0966 0.2362 -0.0188 0.022 Uiso 1.00 1 c R
H(38) H 1.0418 0.3009 -0.0024 0.022 Uiso 1.00 1 c R
H(39) H 1.1061 0.4483 0.4631 0.041 Uiso 1.00 1 c R
H(40) H 1.0022 0.4154 0.5502 0.041 Uiso 1.00 1 c R
H(41) H 0.9466 0.4674 0.4565 0.041 Uiso 1.00 1 c R
H(42) H 1.0852 0.3201 0.2988 0.035 Uiso 1.00 1 c R
H(43) H 1.1708 0.3587 0.4081 0.035 Uiso 1.00 1 c R
H(44) H 1.1521 0.3801 0.2592 0.035 Uiso 1.00 1 c R
H(45) H 0.8109 0.3687 0.4613 0.030 Uiso 1.00 1 c R
H(46) H 0.9164 0.3164 0.4468 0.030 Uiso 1.00 1 c R
H(47) H 0.8075 0.3341 0.3261 0.030 Uiso 1.00 1 c R
H(48) H 0.6691 0.6076 0.1749 0.041 Uiso 1.00 1 c R
H(49) H 0.8044 0.6389 0.2443 0.041 Uiso 1.00 1 c R
H(50) H 0.7673 0.5743 0.2848 0.041 Uiso 1.00 1 c R
H(51) H 1.0249 0.6034 0.2286 0.040 Uiso 1.00 1 c R
H(52) H 1.0129 0.6359 0.0905 0.040 Uiso 1.00 1 c R
H(53) H 1.0643 0.5702 0.1006 0.040 Uiso 1.00 1 c R
H(54) H 0.8586 0.6064 -0.0849 0.055 Uiso 1.00 1 c R
H(55) H 0.7441 0.6399 -0.0112 0.055 Uiso 1.00 1 c R
H(56) H 0.7148 0.5754 -0.0629 0.055 Uiso 1.00 1 c R
H(57) H 1.1094 0.1703 0.3110 0.034 Uiso 1.00 1 c R
H(58) H 1.0439 0.2235 0.3836 0.034 Uiso 1.00 1 c R
H(59) H 0.9965 0.2111 0.2325 0.034 Uiso 1.00 1 c R
H(60) H 0.8066 0.2280 0.4111 0.034 Uiso 1.00 1 c R
H(61) H 0.8462 0.1852 0.5316 0.034 Uiso 1.00 1 c R
H(62) H 0.7178 0.1704 0.4266 0.034 Uiso 1.00 1 c R
H(63) H 0.9147 0.0943 0.5087 0.047 Uiso 1.00 1 c R
H(64) H 1.0640 0.1215 0.4914 0.047 Uiso 1.00 1 c R
H(65) H 0.9999 0.0732 0.3913 0.047 Uiso 1.00 1 c R
H(66) H 0.5238 -0.0612 0.6969 0.074 Uiso 1.00 1 c R
H(67) H 0.4200 -0.0451 0.5712 0.074 Uiso 1.00 1 c R
H(68) H 0.3806 -0.0287 0.7144 0.074 Uiso 1.00 1 c R
H(69) H 0.5423 0.1075 0.3243 0.058 Uiso 1.00 1 c R
H(70) H 0.4300 0.1339 0.4123 0.058 Uiso 1.00 1 c R
H(71) H 0.3988 0.1326 0.2564 0.058 Uiso 1.00 1 c R
H(72) H 0.4764 0.3396 -0.5298 0.027 Uiso 1.00 1 c R

loop_
_atom_site_aniso_label
_atom_site_aniso_U_11
_atom_site_aniso_U_22
_atom_site_aniso_U_33
_atom_site_aniso_U_12
_atom_site_aniso_U_13
_atom_site_aniso_U_23
Mn(1) 0.01377(19) 0.01026(19) 0.01577(19) -0.00055(17) 0.00027(13) -0.00021(16)
F(1) 0.0275(10) 0.0370(12) 0.0358(11) -0.0010(8) 0.0164(8) 0.0089(8)
F(2) 0.0196(9) 0.0529(15) 0.0407(12) 0.0037(10) -0.0032(8) 0.0144(10)
F(3) 0.0400(12) 0.0357(13) 0.0598(14) -0.0180(11) 0.0243(10) -0.0212(10)
F(4) 0.0159(8) 0.0481(15) 0.0345(10) -0.0052(8) 0.0088(7) -0.0009(8)
F(5) 0.0274(10) 0.0281(10) 0.0374(11) 0.0036(9) 0.0056(7) 0.0129(8)
F(6) 0.0425(12) 0.0332(12) 0.0303(10) -0.0056(10) 0.0083(8) -0.0111(8)
O(1) 0.0155(9) 0.0087(9) 0.0198(9) 0.0003(8) -0.0013(6) 0.0000(7)
O(2) 0.0218(10) 0.0094(9) 0.0179(9) 0.0002(8) -0.0009(7) -0.0005(7)
O(3) 0.0155(9) 0.0175(11) 0.0226(10) 0.0019(8) 0.0028(7) -0.0018(7)
O(4) 0.0135(9) 0.0129(10) 0.0261(10) -0.0032(8) 0.0036(7) -0.0035(7)
N(1) 0.0147(11) 0.0135(11) 0.0149(10) -0.0003(9) 0.0023(7) 0.0011(8)
N(2) 0.0153(11) 0.0158(12) 0.0161(11) 0.0008(10) 0.0030(8) -0.0010(8)
N(3) 0.064(2) 0.047(2) 0.052(2) -0.015(2) 0.0003(18) -0.0127(18)
N(4) 0.057(2) 0.044(2) 0.048(2) -0.006(2) -0.0027(17) -0.0120(16)
C(1) 0.0158(13) 0.0115(13) 0.0215(13) 0.0013(11) 0.0058(10) 0.0010(10)
C(2) 0.0135(12) 0.0160(14) 0.0213(13) -0.0015(11) 0.0021(9) -0.0010(10)
C(3) 0.0203(14) 0.0117(14) 0.0272(15) -0.0033(11) 0.0039(10) -0.0087(10)
C(4) 0.0213(15) 0.0161(15) 0.0283(15) 0.0002(12) 0.0084(11) -0.0031(11)
C(5) 0.0265(15) 0.0152(15) 0.0236(14) -0.0007(13) 0.0044(11) 0.0027(11)
C(6) 0.0179(14) 0.0118(14) 0.0233(14) 0.0014(11) 0.0032(10) 0.0025(10)
C(7) 0.0177(13) 0.0159(14) 0.0217(14) 0.0023(11) 0.0041(10) 0.0033(10)
C(8) 0.0147(13) 0.0119(13) 0.0236(14) -0.0007(11) 0.0021(10) 0.0016(10)
C(9) 0.0184(14) 0.0164(14) 0.0220(14) 0.0001(12) 0.0011(10) 0.0029(10)
C(10) 0.0174(14) 0.0149(15) 0.0309(15) 0.0013(12) 0.0023(11) 0.0049(11)
C(11) 0.0193(14) 0.0126(15) 0.0345(16) -0.0025(12) 0.0059(11) 0.0009(11)
C(12) 0.0167(13) 0.0154(15) 0.0287(15) -0.0041(11) 0.0024(10) -0.0050(11)
C(13) 0.0163(13) 0.0117(14) 0.0239(14) 0.0009(11) 0.0006(10) 0.0006(10)
C(14) 0.0159(12) 0.0185(15) 0.0171(13) -0.0027(11) 0.0022(9) -0.0049(10)
C(15) 0.0157(12) 0.0160(14) 0.0132(12) -0.0002(11) 0.0010(9) -0.0008(9)
C(16) 0.0264(15) 0.0184(15) 0.0124(13) -0.0006(12) 0.0000(10) 0.0034(9)
C(17) 0.0260(15) 0.0263(17) 0.0155(13) -0.0024(13) -0.0003(10) 0.0017(11)
C(18) 0.0251(14) 0.034(2) 0.0166(13) -0.0058(14) -0.0044(10) 0.0016(11)
C(19) 0.0231(14) 0.0249(16) 0.0143(12) -0.0085(13) -0.0030(10) 0.0005(10)
C(20) 0.0169(12) 0.0181(14) 0.0146(12) -0.0014(11) -0.0014(9) -0.0013(9)
C(21) 0.0259(15) 0.0149(14) 0.0213(14) -0.0018(13) -0.0029(11) -0.0014(10)
C(22) 0.044(2) 0.0286(19) 0.0261(17) -0.0024(17) -0.0104(14) -0.0026(13)
C(23) 0.0244(16) 0.0207(16) 0.0400(18) -0.0012(14) -0.0069(12) 0.0000(13)
C(24) 0.0374(18) 0.0196(16) 0.0174(14) -0.0034(14) 0.0003(11) 0.0024(10)
C(25) 0.0287(17) 0.0120(15) 0.0341(17) -0.0018(13) 0.0026(12) -0.0046(11)
C(26) 0.0256(17) 0.0177(17) 0.062(2) 0.0013(14) 0.0137(16) -0.0115(15)
C(27) 0.0288(17) 0.0129(15) 0.060(2) 0.0000(14) 0.0150(15) -0.0038(14)
C(28) 0.072(3) 0.0107(18) 0.051(2) 0.001(2) -0.013(2) 0.0070(15)
C(29) 0.0299(17) 0.0177(15) 0.0222(15) 0.0022(13) -0.0039(12) 0.0039(11)
C(30) 0.0240(16) 0.0243(17) 0.0351(17) -0.0015(14) -0.0075(12) -0.0009(13)
C(31) 0.0369(18) 0.0248(17) 0.0239(15) -0.0052(15) 0.0021(12) -0.0010(12)
C(32) 0.047(2) 0.0245(19) 0.042(2) -0.0011(17) -0.0207(17) 0.0116(15)
C(33) 0.0231(16) 0.0103(14) 0.0422(19) -0.0021(12) 0.0029(12) -0.0015(12)
C(34) 0.029(3) 0.022(3) 0.060(4) 0.007(2) 0.017(2) 0.004(2)
C(35) 0.044(4) 0.008(2) 0.076(5) -0.003(2) -0.004(3) -0.006(2)
C(36) 0.048(4) 0.015(3) 0.084(5) -0.001(3) 0.037(3) 0.010(3)
C(37) 0.0160(13) 0.0294(16) 0.0173(13) -0.0001(11) 0.0032(9) 0.0018(10)
C(38) 0.0187(12) 0.0233(15) 0.0186(12) -0.0002(14) 0.0037(9) 0.0030(12)
C(39) 0.0117(12) 0.0203(16) 0.0240(14) 0.0009(11) 0.0022(9) -0.0012(10)
C(40) 0.0149(12) 0.0232(14) 0.0217(12) -0.0049(15) 0.0017(8) -0.0010(13)
C(41) 0.073(3) 0.043(2) 0.068(3) -0.018(2) -0.002(2) -0.013(2)
C(42) 0.054(2) 0.050(2) 0.041(2) -0.007(2) -0.0035(18) -0.0169(19)
C(43) 0.046(2) 0.041(2) 0.057(2) -0.007(2) -0.0018(19) -0.0040(19)
C(44) 0.038(2) 0.041(2) 0.041(2) 0.0032(19) -0.0021(16) -0.0128(17)
C(45) 0.024(4) 0.014(4) 0.046(5) 0.003(3) 0.010(3) -0.004(3)
C(46) 0.022(3) 0.005(3) 0.047(5) -0.001(2) -0.000(3) 0.007(2)
C(47) 0.060(7) 0.009(3) 0.031(4) 0.003(4) -0.021(4) 0.004(2)

loop_
_atom_type_symbol
_atom_type_description
_atom_type_scat_dispersion_real
_atom_type_scat_dispersion_imag
_atom_type_scat_source
C C 0.003 0.002
;
International Tables for Crystallography
(1992, Vol. C, Tables 4.2.6.8 and 6.1.1.4)
;
H H 0.000 0.000
;
International Tables for Crystallography
(1992, Vol. C, Table 6.1.1.4)
;
F F 0.017 0.010
;
International Tables for Crystallography
(1992, Vol. C, Tables 4.2.6.8 and 6.1.1.4)
;
Mn Mn 0.337 0.728
;
International Tables for Crystallography
(1992, Vol. C, Tables 4.2.6.8 and 6.1.1.4)
;
N N 0.006 0.003
;
International Tables for Crystallography
(1992, Vol. C, Tables 4.2.6.8 and 6.1.1.4)
;
O O 0.011 0.006
;
International Tables for Crystallography
(1992, Vol. C, Tables 4.2.6.8 and 6.1.1.4)
;

loop_
_geom_angle_atom_site_label_1
_geom_angle_atom_site_label_2
_geom_angle_atom_site_label_3
_geom_angle
_geom_angle_publ_flag
O(1) Mn(1) O(2) 94.98(8) yes
O(1) Mn(1) O(3) 91.46(9) yes
O(1) Mn(1) O(4) 93.95(9) yes
O(1) Mn(1) N(1) 91.11(9) yes
O(1) Mn(1) N(2) 173.56(9) yes
O(2) Mn(1) O(3) 93.98(9) yes
O(2) Mn(1) O(4) 92.86(9) yes
O(2) Mn(1) N(1) 173.43(9) yes
O(2) Mn(1) N(2) 91.33(9) yes
O(3) Mn(1) O(4) 170.88(8) yes
O(3) Mn(1) N(1) 83.37(9) yes
O(3) Mn(1) N(2) 89.38(9) yes
O(4) Mn(1) N(1) 89.17(9) yes
O(4) Mn(1) N(2) 84.44(9) yes
N(1) Mn(1) N(2) 82.65(9) yes
Mn(1) O(1) C(1) 125.02(17) yes
Mn(1) O(2) C(8) 126.40(17) yes
Mn(1) O(3) C(37) 124.36(19) yes
Mn(1) O(4) C(39) 124.61(18) yes
Mn(1) N(1) C(7) 123.78(19) yes
Mn(1) N(1) C(15) 112.01(18) yes
C(7) N(1) C(15) 123.9(2) yes
Mn(1) N(2) C(14) 123.53(18) yes
Mn(1) N(2) C(20) 112.37(18) yes
C(14) N(2) C(20) 124.0(2) yes
O(1) C(1) C(2) 119.6(2) yes
O(1) C(1) C(6) 121.7(2) yes
C(2) C(1) C(6) 118.6(2) yes
C(1) C(2) C(3) 117.4(2) yes
C(1) C(2) C(21) 121.2(2) yes
C(3) C(2) C(21) 121.4(2) yes
C(2) C(3) C(4) 124.9(2) yes
C(3) C(4) C(5) 116.8(2) yes
C(3) C(4) C(25) 120.3(2) yes
C(5) C(4) C(25) 122.8(2) yes
C(4) C(5) C(6) 120.9(2) yes
C(1) C(6) C(5) 121.2(2) yes
C(1) C(6) C(7) 123.1(2) yes
C(5) C(6) C(7) 115.6(2) yes
N(1) C(7) C(6) 125.0(2) yes
O(2) C(8) C(9) 119.7(2) yes
O(2) C(8) C(13) 121.6(2) yes
C(9) C(8) C(13) 118.6(2) yes
C(8) C(9) C(10) 117.8(2) yes
C(8) C(9) C(29) 120.9(2) yes
C(10) C(9) C(29) 121.3(2) yes
C(9) C(10) C(11) 124.4(2) yes
C(10) C(11) C(12) 117.0(2) yes
C(10) C(11) C(33) 121.6(2) yes
C(12) C(11) C(33) 121.4(2) yes
C(11) C(12) C(13) 121.2(2) yes
C(8) C(13) C(12) 120.8(2) yes
C(8) C(13) C(14) 123.3(2) yes
C(12) C(13) C(14) 115.8(2) yes
N(2) C(14) C(13) 125.7(2) yes
N(1) C(15) C(16) 115.2(2) yes
N(1) C(15) C(20) 105.6(2) yes
C(16) C(15) C(20) 111.0(2) yes
C(15) C(16) C(17) 109.6(2) yes
C(16) C(17) C(18) 112.3(2) yes
C(17) C(18) C(19) 111.6(2) yes
C(18) C(19) C(20) 109.5(2) yes
N(2) C(20) C(15) 105.7(2) yes
N(2) C(20) C(19) 115.9(2) yes
C(15) C(20) C(19) 111.1(2) yes
C(2) C(21) C(22) 112.0(2) yes
C(2) C(21) C(23) 110.1(2) yes
C(2) C(21) C(24) 109.4(2) yes
C(22) C(21) C(23) 107.8(2) yes
C(22) C(21) C(24) 106.7(2) yes
C(23) C(21) C(24) 110.8(2) yes
C(4) C(25) C(26) 109.9(2) yes
C(4) C(25) C(27) 109.4(2) yes
C(4) C(25) C(28) 111.0(2) yes
C(26) C(25) C(27) 109.5(2) yes
C(26) C(25) C(28) 106.8(3) yes
C(27) C(25) C(28) 110.3(3) yes
C(9) C(29) C(30) 110.3(2) yes
C(9) C(29) C(31) 109.6(2) yes
C(9) C(29) C(32) 112.4(2) yes
C(30) C(29) C(31) 110.6(2) yes
C(30) C(29) C(32) 106.9(2) yes
C(31) C(29) C(32) 107.0(2) yes
C(11) C(33) C(34) 108.6(3) yes
C(11) C(33) C(35) 113.9(3) yes
C(11) C(33) C(36) 107.9(3) yes
C(11) C(33) C(45) 107.5(3) yes
C(11) C(33) C(46) 109.0(3) yes
C(11) C(33) C(47) 114.2(4) yes
C(34) C(33) C(35) 108.8(4) yes
C(34) C(33) C(36) 107.2(4) yes
C(34) C(33) C(45) 47.7(4) yes
C(34) C(33) C(46) 140.0(4) yes
C(34) C(33) C(47) 66.6(5) yes
C(35) C(33) C(36) 110.2(4) yes
C(35) C(33) C(45) 66.1(4) yes
C(35) C(33) C(46) 41.6(4) yes
C(35) C(33) C(47) 130.2(5) yes
C(36) C(33) C(45) 142.1(4) yes
C(36) C(33) C(46) 73.4(4) yes
C(36) C(33) C(47) 41.3(5) yes
C(45) C(33) C(46) 107.0(5) yes
C(45) C(33) C(47) 110.1(5) yes
C(46) C(33) C(47) 108.9(5) yes
C(33) C(34) C(45) 67.9(5) yes
C(33) C(34) C(47) 54.8(4) yes
C(45) C(34) C(47) 117.6(7) yes
C(33) C(35) C(45) 59.9(4) yes
C(33) C(35) C(46) 72.1(6) yes
C(45) C(35) C(46) 130.7(8) yes
C(33) C(36) C(47) 65.1(6) yes
O(3) C(37) C(38) 111.0(2) yes
F(1) C(38) F(2) 106.4(2) yes
F(1) C(38) F(3) 106.8(2) yes
F(1) C(38) C(37) 111.9(2) yes
F(2) C(38) F(3) 106.1(2) yes
F(2) C(38) C(37) 112.1(3) yes
F(3) C(38) C(37) 113.2(2) yes
O(4) C(39) C(40) 110.7(2) yes
F(4) C(40) F(5) 106.3(2) yes
F(4) C(40) F(6) 106.5(2) yes
F(4) C(40) C(39) 111.2(2) yes
F(5) C(40) F(6) 105.8(2) yes
F(5) C(40) C(39) 112.7(2) yes
F(6) C(40) C(39) 113.7(3) yes
N(3) C(42) C(41) 177.4(5) yes
N(4) C(44) C(43) 179.1(4) yes
C(33) C(45) C(34) 64.4(5) yes
C(33) C(45) C(35) 54.1(4) yes
C(34) C(45) C(35) 112.9(7) yes
C(33) C(46) C(35) 66.3(6) yes
C(33) C(47) C(34) 58.6(4) yes
C(33) C(47) C(36) 73.7(7) yes
C(34) C(47) C(36) 131.1(9) yes
C(2) C(3) H(19) 117.6 no
C(4) C(3) H(19) 117.6 no
C(4) C(5) H(20) 119.5 no
C(6) C(5) H(20) 119.5 no
N(1) C(7) H(21) 117.5 no
C(6) C(7) H(21) 117.5 no
C(9) C(10) H(22) 117.8 no
C(11) C(10) H(22) 117.8 no
C(11) C(12) H(23) 119.4 no
C(13) C(12) H(23) 119.4 no
N(2) C(14) H(24) 117.2 no
C(13) C(14) H(24) 117.2 no
N(1) C(15) H(27) 108.3 no
C(16) C(15) H(27) 108.3 no
C(20) C(15) H(27) 108.3 no
C(15) C(16) H(29) 109.8 no
C(15) C(16) H(30) 109.8 no
C(17) C(16) H(29) 109.8 no
C(17) C(16) H(30) 109.8 no
H(29) C(16) H(30) 108.2 no
C(16) C(17) H(25) 109.1 no
C(16) C(17) H(72) 109.1 no
C(18) C(17) H(25) 109.1 no
C(18) C(17) H(72) 109.1 no
H(25) C(17) H(72) 107.9 no
C(17) C(18) H(31) 109.3 no
C(17) C(18) H(32) 109.3 no
C(19) C(18) H(31) 109.3 no
C(19) C(18) H(32) 109.3 no
H(31) C(18) H(32) 108.0 no
C(18) C(19) H(33) 109.8 no
C(18) C(19) H(34) 109.8 no
C(20) C(19) H(33) 109.8 no
C(20) C(19) H(34) 109.8 no
H(33) C(19) H(34) 108.2 no
N(2) C(20) H(28) 108.0 no
C(15) C(20) H(28) 107.9 no
C(19) C(20) H(28) 108.0 no
C(21) C(22) H(39) 109.5 no
C(21) C(22) H(40) 109.5 no
C(21) C(22) H(41) 109.5 no
H(39) C(22) H(40) 109.5 no
H(39) C(22) H(41) 109.5 no
H(40) C(22) H(41) 109.5 no
C(21) C(23) H(42) 109.5 no
C(21) C(23) H(43) 109.5 no
C(21) C(23) H(44) 109.5 no
H(42) C(23) H(43) 109.5 no
H(42) C(23) H(44) 109.5 no
H(43) C(23) H(44) 109.5 no
C(21) C(24) H(45) 109.5 no
C(21) C(24) H(46) 109.5 no
C(21) C(24) H(47) 109.5 no
H(45) C(24) H(46) 109.5 no
H(45) C(24) H(47) 109.5 no
H(46) C(24) H(47) 109.5 no
C(25) C(26) H(48) 109.5 no
C(25) C(26) H(49) 109.5 no
C(25) C(26) H(50) 109.5 no
H(48) C(26) H(49) 109.5 no
H(48) C(26) H(50) 109.5 no
H(49) C(26) H(50) 109.5 no
C(25) C(27) H(51) 109.5 no
C(25) C(27) H(52) 109.5 no
C(25) C(27) H(53) 109.5 no
H(51) C(27) H(52) 109.5 no
H(51) C(27) H(53) 109.5 no
H(52) C(27) H(53) 109.5 no
C(25) C(28) H(54) 109.5 no
C(25) C(28) H(55) 109.5 no
C(25) C(28) H(56) 109.5 no
H(54) C(28) H(55) 109.5 no
H(54) C(28) H(56) 109.5 no
H(55) C(28) H(56) 109.5 no
C(29) C(30) H(57) 109.5 no
C(29) C(30) H(58) 109.5 no
C(29) C(30) H(59) 109.5 no
H(57) C(30) H(58) 109.5 no
H(57) C(30) H(59) 109.5 no
H(58) C(30) H(59) 109.5 no
C(29) C(31) H(60) 109.5 no
C(29) C(31) H(61) 109.5 no
C(29) C(31) H(62) 109.5 no
H(60) C(31) H(61) 109.5 no
H(60) C(31) H(62) 109.5 no
H(61) C(31) H(62) 109.5 no
C(29) C(32) H(63) 109.5 no
C(29) C(32) H(64) 109.5 no
C(29) C(32) H(65) 109.5 no
H(63) C(32) H(64) 109.5 no
H(63) C(32) H(65) 109.5 no
H(64) C(32) H(65) 109.5 no
C(33) C(34) H(1) 109.5 no
C(33) C(34) H(2) 109.5 no
C(33) C(34) H(3) 109.5 no
C(33) C(34) H(11) 98.0 no
C(33) C(34) H(16) 90.3 no
C(45) C(34) H(1) 45.8 no
C(45) C(34) H(2) 106.6 no
C(45) C(34) H(3) 142.1 no
C(45) C(34) H(11) 45.7 no
C(45) C(34) H(16) 151.7 no
C(47) C(34) H(1) 163.2 no
C(47) C(34) H(2) 74.5 no
C(47) C(34) H(3) 83.4 no
C(47) C(34) H(11) 118.2 no
C(47) C(34) H(16) 36.2 no
H(1) C(34) H(2) 109.5 no
H(1) C(34) H(3) 109.5 no
H(1) C(34) H(11) 53.9 no
H(1) C(34) H(16) 160.2 no
H(2) C(34) H(3) 109.5 no
H(2) C(34) H(11) 64.3 no
H(2) C(34) H(16) 62.7 no
H(3) C(34) H(11) 152.0 no
H(3) C(34) H(16) 60.9 no
H(11) C(34) H(16) 126.0 no
C(33) C(35) H(4) 109.5 no
C(33) C(35) H(5) 109.5 no
C(33) C(35) H(6) 109.5 no
C(33) C(35) H(14) 108.9 no
C(45) C(35) H(4) 153.0 no
C(45) C(35) H(5) 97.5 no
C(45) C(35) H(6) 58.7 no
C(45) C(35) H(14) 131.4 no
C(46) C(35) H(4) 53.4 no
C(46) C(35) H(5) 88.0 no
C(46) C(35) H(6) 159.9 no
C(46) C(35) H(14) 54.5 no
H(4) C(35) H(5) 109.5 no
H(4) C(35) H(6) 109.5 no
H(4) C(35) H(14) 74.6 no
H(5) C(35) H(6) 109.5 no
H(5) C(35) H(14) 37.9 no
H(6) C(35) H(14) 137.0 no
C(33) C(36) H(7) 109.5 no
C(33) C(36) H(8) 109.5 no
C(33) C(36) H(9) 109.5 no
C(33) C(36) H(17) 94.8 no
C(33) C(36) H(18) 94.8 no
C(47) C(36) H(7) 47.2 no
C(47) C(36) H(8) 110.0 no
C(47) C(36) H(9) 139.4 no
C(47) C(36) H(17) 51.7 no
C(47) C(36) H(18) 51.6 no
H(7) C(36) H(8) 109.5 no
H(7) C(36) H(9) 109.5 no
H(7) C(36) H(17) 60.0 no
H(7) C(36) H(18) 30.3 no
H(8) C(36) H(9) 109.5 no
H(8) C(36) H(17) 60.3 no
H(8) C(36) H(18) 139.6 no
H(9) C(36) H(17) 155.7 no
H(9) C(36) H(18) 91.1 no
H(17) C(36) H(18) 86.6 no
O(3) C(37) H(35) 109.4 no
O(3) C(37) H(36) 109.4 no
C(38) C(37) H(35) 109.4 no
C(38) C(37) H(36) 109.4 no
H(35) C(37) H(36) 108.0 no
O(4) C(39) H(37) 109.5 no
O(4) C(39) H(38) 109.5 no
C(40) C(39) H(37) 109.5 no
C(40) C(39) H(38) 109.5 no
H(37) C(39) H(38) 108.1 no
C(42) C(41) H(66) 109.5 no
C(42) C(41) H(67) 109.5 no
C(42) C(41) H(68) 109.5 no
H(66) C(41) H(67) 109.5 no
H(66) C(41) H(68) 109.5 no
H(67) C(41) H(68) 109.5 no
C(44) C(43) H(69) 109.5 no
C(44) C(43) H(70) 109.5 no
C(44) C(43) H(71) 109.5 no
H(69) C(43) H(70) 109.5 no
H(69) C(43) H(71) 109.5 no
H(70) C(43) H(71) 109.5 no
C(33) C(45) H(1) 110.3 no
C(33) C(45) H(10) 109.5 no
C(33) C(45) H(11) 109.5 no
C(33) C(45) H(12) 109.5 no
C(34) C(45) H(1) 50.3 no
C(34) C(45) H(10) 169.5 no
C(34) C(45) H(11) 66.8 no
C(34) C(45) H(12) 81.0 no
C(35) C(45) H(1) 163.1 no
C(35) C(45) H(10) 58.3 no
C(35) C(45) H(11) 109.8 no
C(35) C(45) H(12) 140.7 no
H(1) C(45) H(10) 138.5 no
H(1) C(45) H(11) 66.9 no
H(1) C(45) H(12) 45.2 no
H(10) C(45) H(11) 109.5 no
H(10) C(45) H(12) 109.5 no
H(11) C(45) H(12) 109.5 no
C(33) C(46) H(4) 108.1 no
C(33) C(46) H(13) 109.5 no
C(33) C(46) H(14) 109.5 no
C(33) C(46) H(15) 109.5 no
C(35) C(46) H(4) 57.9 no
C(35) C(46) H(13) 165.8 no
C(35) C(46) H(14) 61.9 no
C(35) C(46) H(15) 84.5 no
H(4) C(46) H(13) 134.3 no
H(4) C(46) H(14) 80.9 no
H(4) C(46) H(15) 31.7 no
H(13) C(46) H(14) 109.5 no
H(13) C(46) H(15) 109.5 no
H(14) C(46) H(15) 109.5 no
C(33) C(47) H(7) 129.7 no
C(33) C(47) H(16) 109.5 no
C(33) C(47) H(17) 109.5 no
C(33) C(47) H(18) 109.5 no
C(34) C(47) H(7) 166.4 no
C(34) C(47) H(16) 51.9 no
C(34) C(47) H(17) 116.1 no
C(34) C(47) H(18) 134.3 no
C(36) C(47) H(7) 60.4 no
C(36) C(47) H(16) 176.9 no
C(36) C(47) H(17) 69.0 no
C(36) C(47) H(18) 69.0 no
H(7) C(47) H(16) 116.7 no
H(7) C(47) H(17) 73.3 no
H(7) C(47) H(18) 36.8 no
H(16) C(47) H(17) 109.5 no
H(16) C(47) H(18) 109.5 no
H(17) C(47) H(18) 109.5 no
C(34) H(1) C(45) 83.9 no
C(34) H(1) H(12) 118.6 no
C(45) H(1) H(12) 72.3 no
C(35) H(4) C(46) 68.7 no
C(35) H(4) H(15) 131.8 no
C(46) H(4) H(15) 79.5 no
C(35) H(5) H(14) 77.7 no
C(35) H(6) H(10) 116.8 no
C(36) H(7) C(47) 72.5 no
C(36) H(7) H(18) 92.7 no
C(47) H(7) H(18) 85.9 no
C(45) H(10) H(6) 117.8 no
C(34) H(11) C(45) 67.6 no
C(45) H(12) H(1) 62.5 no
C(35) H(14) C(46) 63.6 no
C(35) H(14) H(5) 64.5 no
C(46) H(14) H(5) 119.4 no
C(46) H(15) H(4) 68.7 no
C(34) H(16) C(47) 91.9 no
C(36) H(17) C(47) 59.4 no
C(36) H(18) C(47) 59.3 no
C(36) H(18) H(7) 57.0 no
C(47) H(18) H(7) 57.3 no

loop_
_geom_bond_atom_site_label_1
_geom_bond_atom_site_label_2
_geom_bond_distance
_geom_bond_publ_flag
Mn(1) O(1) 1.873(2) yes
Mn(1) O(2) 1.873(2) yes
Mn(1) O(3) 1.880(2) yes
Mn(1) O(4) 1.866(2) yes
Mn(1) N(1) 1.986(2) yes
Mn(1) N(2) 1.986(2) yes
F(1) C(38) 1.344(3) yes
F(2) C(38) 1.343(4) yes
F(3) C(38) 1.336(4) yes
F(4) C(40) 1.344(3) yes
F(5) C(40) 1.355(4) yes
F(6) C(40) 1.330(4) yes
O(1) C(1) 1.329(3) yes
O(2) C(8) 1.329(3) yes
O(3) C(37) 1.379(3) yes
O(4) C(39) 1.388(3) yes
N(1) C(7) 1.281(4) yes
N(1) C(15) 1.484(3) yes
N(2) C(14) 1.286(4) yes
N(2) C(20) 1.472(3) yes
N(3) C(42) 1.131(7) yes
N(4) C(44) 1.146(6) yes
C(1) C(2) 1.423(4) yes
C(1) C(6) 1.413(4) yes
C(2) C(3) 1.393(4) yes
C(2) C(21) 1.543(4) yes
C(3) C(4) 1.402(4) yes
C(4) C(5) 1.386(4) yes
C(4) C(25) 1.529(4) yes
C(5) C(6) 1.407(4) yes
C(6) C(7) 1.445(4) yes
C(8) C(9) 1.429(4) yes
C(8) C(13) 1.409(4) yes
C(9) C(10) 1.392(4) yes
C(9) C(29) 1.535(4) yes
C(10) C(11) 1.409(4) yes
C(11) C(12) 1.377(4) yes
C(11) C(33) 1.532(4) yes
C(12) C(13) 1.420(4) yes
C(13) C(14) 1.440(4) yes
C(15) C(16) 1.519(3) yes
C(15) C(20) 1.540(4) yes
C(16) C(17) 1.524(4) yes
C(17) C(18) 1.524(4) yes
C(18) C(19) 1.528(4) yes
C(19) C(20) 1.525(4) yes
C(21) C(22) 1.546(4) yes
C(21) C(23) 1.526(4) yes
C(21) C(24) 1.537(4) yes
C(25) C(26) 1.527(5) yes
C(25) C(27) 1.532(5) yes
C(25) C(28) 1.541(5) yes
C(29) C(30) 1.531(5) yes
C(29) C(31) 1.539(5) yes
C(29) C(32) 1.537(5) yes
C(33) C(34) 1.543(7) yes
C(33) C(35) 1.484(8) yes
C(33) C(36) 1.564(9) yes
C(33) C(45) 1.585(10) yes
C(33) C(46) 1.543(8) yes
C(33) C(47) 1.478(9) yes
C(34) C(45) 1.266(11) yes
C(34) C(47) 1.660(13) yes
C(35) C(45) 1.675(12) yes
C(35) C(46) 1.078(13) yes
C(36) C(47) 1.075(15) yes
C(37) C(38) 1.500(4) yes
C(39) C(40) 1.510(4) yes
C(41) C(42) 1.457(7) yes
C(43) C(44) 1.445(6) yes
C(3) H(19) 0.950 no
C(5) H(20) 0.950 no
C(7) H(21) 0.950 no
C(10) H(22) 0.950 no
C(12) H(23) 0.950 no
C(14) H(24) 0.950 no
C(15) H(27) 1.000 no
C(16) H(29) 0.990 no
C(16) H(30) 0.990 no
C(17) H(25) 0.990 no
C(17) H(72) 0.990 no
C(18) H(31) 0.990 no
C(18) H(32) 0.990 no
C(19) H(33) 0.990 no
C(19) H(34) 0.990 no
C(20) H(28) 1.000 no
C(22) H(39) 0.980 no
C(22) H(40) 0.980 no
C(22) H(41) 0.980 no
C(23) H(42) 0.980 no
C(23) H(43) 0.980 no
C(23) H(44) 0.980 no
C(24) H(45) 0.980 no
C(24) H(46) 0.980 no
C(24) H(47) 0.980 no
C(26) H(48) 0.980 no
C(26) H(49) 0.980 no
C(26) H(50) 0.980 no
C(27) H(51) 0.980 no
C(27) H(52) 0.980 no
C(27) H(53) 0.980 no
C(28) H(54) 0.980 no
C(28) H(55) 0.980 no
C(28) H(56) 0.980 no
C(30) H(57) 0.980 no
C(30) H(58) 0.980 no
C(30) H(59) 0.980 no
C(31) H(60) 0.980 no
C(31) H(61) 0.980 no
C(31) H(62) 0.980 no
C(32) H(63) 0.980 no
C(32) H(64) 0.980 no
C(32) H(65) 0.980 no
C(34) H(1) 0.980 no
C(34) H(2) 0.980 no
C(34) H(3) 0.980 no
C(34) H(11) 1.259 no
C(34) H(16) 1.307 no
C(35) H(4) 0.980 no
C(35) H(5) 0.980 no
C(35) H(6) 0.980 no
C(35) H(14) 1.061 no
C(36) H(7) 0.980 no
C(36) H(8) 0.980 no
C(36) H(9) 0.980 no
C(36) H(17) 1.166 no
C(36) H(18) 1.167 no
C(37) H(35) 0.990 no
C(37) H(36) 0.990 no
C(39) H(37) 0.990 no
C(39) H(38) 0.990 no
C(41) H(66) 0.980 no
C(41) H(67) 0.980 no
C(41) H(68) 0.980 no
C(43) H(69) 0.980 no
C(43) H(70) 0.980 no
C(43) H(71) 0.980 no
C(45) H(1) 0.913 no
C(45) H(10) 0.980 no
C(45) H(11) 0.980 no
C(45) H(12) 0.980 no
C(46) H(4) 0.929 no
C(46) H(13) 0.980 no
C(46) H(14) 0.980 no
C(46) H(15) 0.980 no
C(47) H(7) 0.827 no
C(47) H(16) 0.980 no
C(47) H(17) 0.980 no
C(47) H(18) 0.980 no
H(1) H(12) 0.729 no
H(4) H(15) 0.524 no
H(5) H(14) 0.666 no
H(6) H(10) 0.687 no
H(7) H(18) 0.589 no

loop_
_geom_contact_atom_site_label_1
_geom_contact_atom_site_label_2
_geom_contact_distance
_geom_contact_site_symmetry_2
Mn(1) C(1) 2.851(2) .
Mn(1) C(6) 3.251(3) .
Mn(1) C(7) 2.901(3) .
Mn(1) C(8) 2.869(3) .
Mn(1) C(13) 3.264(3) .
Mn(1) C(14) 2.902(3) .
Mn(1) C(15) 2.890(2) .
Mn(1) C(20) 2.887(2) .
Mn(1) C(37) 2.892(3) .
Mn(1) C(39) 2.890(2) .
F(1) F(2) 2.151(3) .
F(1) F(3) 2.151(3) .
F(1) O(3) 3.557(3) .
F(1) C(17) 3.504(3) 1_556
F(1) C(18) 3.342(3) 1_556
F(1) C(23) 3.290(4) 1_455
F(1) C(30) 3.436(4) 1_455
F(1) C(37) 2.358(3) .
F(2) F(1) 2.151(3) .
F(2) F(3) 2.141(3) .
F(2) F(4) 2.958(2) 1_455
F(2) O(3) 2.797(2) .
F(2) C(23) 3.470(4) 1_455
F(2) C(35) 3.478(7) 2_655
F(2) C(37) 2.359(3) .
F(2) C(39) 3.155(3) 1_455
F(2) C(45) 3.548(8) 2_655
F(3) F(1) 2.151(3) .
F(3) F(2) 2.141(3) .
F(3) F(4) 3.467(3) 1_455
F(3) O(3) 2.820(3) .
F(3) N(2) 2.999(3) .
F(3) C(13) 3.569(3) .
F(3) C(14) 3.109(4) .
F(3) C(20) 3.452(3) .
F(3) C(28) 3.431(5) 2_645
F(3) C(37) 2.369(3) .
F(4) F(2) 2.958(2) 1_655
F(4) F(3) 3.467(3) 1_655
F(4) F(5) 2.159(2) .
F(4) F(6) 2.143(3) .
F(4) O(4) 3.561(2) .
F(4) C(18) 3.394(3) 1_655
F(4) C(19) 3.542(3) 1_655
F(4) C(20) 3.489(3) 1_655
F(4) C(39) 2.357(3) .
F(4) C(47) 3.483(8) 2_755
F(5) F(4) 2.159(2) .
F(5) F(6) 2.141(3) .
F(5) O(4) 2.878(3) .
F(5) N(1) 3.038(3) .
F(5) C(7) 3.286(3) .
F(5) C(15) 3.267(3) .
F(5) C(39) 2.387(3) .
F(5) C(47) 3.558(10) 2_755
F(6) F(4) 2.143(3) .
F(6) F(5) 2.141(3) .
F(6) O(4) 2.789(3) .
F(6) C(27) 3.589(4) 2_745
F(6) C(39) 2.381(3) .
O(1) O(2) 2.761(2) .
O(1) O(3) 2.687(2) .
O(1) O(4) 2.733(2) .
O(1) N(1) 2.756(2) .
O(1) C(2) 2.378(3) .
O(1) C(6) 2.394(3) .
O(1) C(7) 2.902(3) .
O(1) C(21) 2.884(3) .
O(1) C(23) 3.040(3) .
O(1) C(24) 2.971(3) .
O(1) C(37) 3.521(3) .
O(1) C(39) 2.884(3) .
O(2) O(1) 2.761(2) .
O(2) O(3) 2.744(3) .
O(2) O(4) 2.709(2) .
O(2) N(2) 2.761(2) .
O(2) C(9) 2.385(3) .
O(2) C(13) 2.391(3) .
O(2) C(14) 2.901(3) .
O(2) C(29) 2.880(3) .
O(2) C(30) 2.961(3) .
O(2) C(31) 3.044(3) .
O(2) C(37) 2.883(3) .
O(3) F(1) 3.557(3) .
O(3) F(2) 2.797(2) .
O(3) F(3) 2.820(3) .
O(3) O(1) 2.687(2) .
O(3) O(2) 2.744(3) .
O(3) N(1) 2.572(3) .
O(3) N(2) 2.720(3) .
O(3) C(1) 3.026(3) .
O(3) C(6) 3.209(3) .
O(3) C(7) 3.061(3) .
O(3) C(15) 3.480(3) .
O(3) C(20) 3.145(3) .
O(3) C(38) 2.374(3) .
O(4) F(4) 3.561(2) .
O(4) F(5) 2.878(3) .
O(4) F(6) 2.789(3) .
O(4) O(1) 2.733(2) .
O(4) O(2) 2.709(2) .
O(4) N(1) 2.705(3) .
O(4) N(2) 2.590(3) .
O(4) C(8) 3.126(3) .
O(4) C(13) 3.324(3) .
O(4) C(14) 3.111(3) .
O(4) C(15) 3.151(3) .
O(4) C(20) 3.491(3) .
O(4) C(40) 2.385(3) .
N(1) F(5) 3.038(3) .
N(1) O(1) 2.756(2) .
N(1) O(3) 2.572(3) .
N(1) O(4) 2.705(3) .
N(1) N(2) 2.622(3) .
N(1) C(1) 2.961(3) .
N(1) C(6) 2.420(3) .
N(1) C(16) 2.535(3) .
N(1) C(20) 2.409(3) .
N(1) C(39) 3.402(3) .
N(2) F(3) 2.999(3) .
N(2) O(2) 2.761(2) .
N(2) O(3) 2.720(3) .
N(2) O(4) 2.590(3) .
N(2) N(1) 2.622(3) .
N(2) C(8) 2.970(3) .
N(2) C(13) 2.427(3) .
N(2) C(15) 2.401(3) .
N(2) C(19) 2.540(3) .
N(2) C(37) 3.523(3) .
N(3) C(41) 2.588(7) .
N(3) C(43) 3.529(6) .
N(3) C(44) 3.540(5) .
N(4) C(41) 3.482(6) .
N(4) C(42) 3.512(5) .
N(4) C(43) 2.591(6) .
C(1) Mn(1) 2.851(2) .
C(1) O(3) 3.026(3) .
C(1) N(1) 2.961(3) .
C(1) C(3) 2.406(4) .
C(1) C(4) 2.852(4) .
C(1) C(5) 2.457(4) .
C(1) C(7) 2.512(3) .
C(1) C(21) 2.584(4) .
C(1) C(23) 3.149(4) .
C(1) C(24) 3.074(4) .
C(2) O(1) 2.378(3) .
C(2) C(4) 2.478(4) .
C(2) C(5) 2.825(4) .
C(2) C(6) 2.438(3) .
C(2) C(22) 2.562(4) .
C(2) C(23) 2.515(4) .
C(2) C(24) 2.514(4) .
C(3) C(1) 2.406(4) .
C(3) C(5) 2.375(4) .
C(3) C(6) 2.742(4) .
C(3) C(21) 2.561(4) .
C(3) C(22) 2.862(4) .
C(3) C(23) 3.560(4) .
C(3) C(25) 2.543(4) .
C(3) C(26) 3.084(4) .
C(3) C(27) 3.037(4) .
C(4) C(1) 2.852(4) .
C(4) C(2) 2.478(4) .
C(4) C(6) 2.430(4) .
C(4) C(26) 2.501(5) .
C(4) C(27) 2.497(4) .
C(4) C(28) 2.530(5) .
C(5) C(1) 2.457(4) .
C(5) C(2) 2.825(4) .
C(5) C(3) 2.375(4) .
C(5) C(7) 2.414(4) .
C(5) C(25) 2.560(4) .
C(5) C(26) 3.594(5) .
C(5) C(27) 3.593(4) .
C(5) C(28) 2.846(5) .
C(5) C(34) 3.528(7) 2_755
C(5) C(46) 3.501(8) 2_655
C(6) Mn(1) 3.251(3) .
C(6) O(1) 2.394(3) .
C(6) O(3) 3.209(3) .
C(6) N(1) 2.420(3) .
C(6) C(2) 2.438(3) .
C(6) C(3) 2.742(4) .
C(6) C(4) 2.430(4) .
C(6) C(34) 3.542(7) 2_755
C(7) Mn(1) 2.901(3) .
C(7) F(5) 3.286(3) .
C(7) O(1) 2.902(3) .
C(7) O(3) 3.061(3) .
C(7) C(1) 2.512(3) .
C(7) C(5) 2.414(4) .
C(7) C(15) 2.443(4) .
C(7) C(16) 2.874(3) .
C(7) C(20) 3.521(4) .
C(7) C(46) 3.495(8) 2_655
C(8) Mn(1) 2.869(3) .
C(8) O(4) 3.126(3) .
C(8) N(2) 2.970(3) .
C(8) C(10) 2.416(4) .
C(8) C(11) 2.857(4) .
C(8) C(12) 2.461(4) .
C(8) C(14) 2.508(3) .
C(8) C(29) 2.579(4) .
C(8) C(30) 3.075(4) .
C(8) C(31) 3.144(4) .
C(9) O(2) 2.385(3) .
C(9) C(11) 2.478(4) .
C(9) C(12) 2.823(4) .
C(9) C(13) 2.441(4) .
C(9) C(30) 2.516(4) .
C(9) C(31) 2.512(4) .
C(9) C(32) 2.553(5) .
C(10) C(8) 2.416(4) .
C(10) C(12) 2.376(4) .
C(10) C(13) 2.754(4) .
C(10) C(29) 2.553(4) .
C(10) C(31) 3.551(4) .
C(10) C(32) 2.857(5) .
C(10) C(33) 2.568(4) .
C(10) C(34) 3.101(7) .
C(10) C(36) 3.011(8) .
C(10) C(45) 3.566(9) .
C(10) C(47) 2.885(8) .
C(11) C(8) 2.857(4) .
C(11) C(9) 2.478(4) .
C(11) C(13) 2.437(4) .
C(11) C(34) 2.497(7) .
C(11) C(35) 2.529(8) .
C(11) C(36) 2.503(8) .
C(11) C(45) 2.514(9) .
C(11) C(46) 2.503(8) .
C(11) C(47) 2.527(9) .
C(12) C(8) 2.461(4) .
C(12) C(9) 2.823(4) .
C(12) C(10) 2.376(4) .
C(12) C(14) 2.423(4) .
C(12) C(33) 2.537(4) .
C(12) C(34) 3.530(7) .
C(12) C(35) 2.860(7) .
C(12) C(45) 3.090(9) .
C(12) C(46) 2.989(8) .
C(13) Mn(1) 3.264(3) .
C(13) F(3) 3.569(3) .
C(13) O(2) 2.391(3) .
C(13) O(4) 3.324(3) .
C(13) N(2) 2.427(3) .
C(13) C(9) 2.441(4) .
C(13) C(10) 2.754(4) .
C(13) C(11) 2.437(4) .
C(14) Mn(1) 2.902(3) .
C(14) F(3) 3.109(4) .
C(14) O(2) 2.901(3) .
C(14) O(4) 3.111(3) .
C(14) C(8) 2.508(3) .
C(14) C(12) 2.423(4) .
C(14) C(15) 3.528(4) .
C(14) C(19) 2.888(4) .
C(14) C(20) 2.437(4) .
C(15) Mn(1) 2.890(2) .
C(15) F(5) 3.267(3) .
C(15) O(3) 3.480(3) .
C(15) O(4) 3.151(3) .
C(15) N(2) 2.401(3) .
C(15) C(7) 2.443(4) .
C(15) C(14) 3.528(4) .
C(15) C(17) 2.486(3) .
C(15) C(18) 2.928(4) .
C(15) C(19) 2.527(4) .
C(16) N(1) 2.535(3) .
C(16) C(7) 2.874(3) .
C(16) C(18) 2.532(4) .
C(16) C(19) 2.976(4) .
C(16) C(20) 2.520(4) .
C(17) F(1) 3.504(3) 1_554
C(17) C(15) 2.486(3) .
C(17) C(19) 2.524(4) .
C(17) C(20) 2.917(4) .
C(17) C(37) 3.576(4) 1_554
C(18) F(1) 3.342(3) 1_554
C(18) F(4) 3.394(3) 1_455
C(18) C(15) 2.928(4) .
C(18) C(16) 2.532(4) .
C(18) C(20) 2.492(3) .
C(19) F(4) 3.542(3) 1_455
C(19) N(2) 2.540(3) .
C(19) C(14) 2.888(4) .
C(19) C(15) 2.527(4) .
C(19) C(16) 2.976(4) .
C(19) C(17) 2.524(4) .
C(20) Mn(1) 2.887(2) .
C(20) F(3) 3.452(3) .
C(20) F(4) 3.489(3) 1_455
C(20) O(3) 3.145(3) .
C(20) O(4) 3.491(3) .
C(20) N(1) 2.409(3) .
C(20) C(7) 3.521(4) .
C(20) C(14) 2.437(4) .
C(20) C(16) 2.520(4) .
C(20) C(17) 2.917(4) .
C(20) C(18) 2.492(3) .
C(21) O(1) 2.884(3) .
C(21) C(1) 2.584(4) .
C(21) C(3) 2.561(4) .
C(22) C(2) 2.562(4) .
C(22) C(3) 2.862(4) .
C(22) C(23) 2.482(5) .
C(22) C(24) 2.473(5) .
C(23) F(1) 3.290(4) 1_655
C(23) F(2) 3.470(4) 1_655
C(23) O(1) 3.040(3) .
C(23) C(1) 3.149(4) .
C(23) C(2) 2.515(4) .
C(23) C(3) 3.560(4) .
C(23) C(22) 2.482(5) .
C(23) C(24) 2.522(5) .
C(24) O(1) 2.971(3) .
C(24) C(1) 3.074(4) .
C(24) C(2) 2.514(4) .
C(24) C(22) 2.473(5) .
C(24) C(23) 2.522(5) .
C(25) C(3) 2.543(4) .
C(25) C(5) 2.560(4) .
C(26) C(3) 3.084(4) .
C(26) C(4) 2.501(5) .
C(26) C(5) 3.594(5) .
C(26) C(27) 2.498(5) .
C(26) C(28) 2.464(6) .
C(27) F(6) 3.589(4) 2_755
C(27) C(3) 3.037(4) .
C(27) C(4) 2.497(4) .
C(27) C(5) 3.593(4) .
C(27) C(26) 2.498(5) .
C(27) C(28) 2.522(6) .
C(28) F(3) 3.431(5) 2_655
C(28) C(4) 2.530(5) .
C(28) C(5) 2.846(5) .
C(28) C(26) 2.464(6) .
C(28) C(27) 2.522(6) .
C(29) O(2) 2.880(3) .
C(29) C(8) 2.579(4) .
C(29) C(10) 2.553(4) .
C(30) F(1) 3.436(4) 1_655
C(30) O(2) 2.961(3) .
C(30) C(8) 3.075(4) .
C(30) C(9) 2.516(4) .
C(30) C(31) 2.524(5) .
C(30) C(32) 2.464(5) .
C(31) O(2) 3.044(3) .
C(31) C(8) 3.144(4) .
C(31) C(9) 2.512(4) .
C(31) C(10) 3.551(4) .
C(31) C(30) 2.524(5) .
C(31) C(32) 2.472(5) .
C(32) C(9) 2.553(5) .
C(32) C(10) 2.857(5) .
C(32) C(30) 2.464(5) .
C(32) C(31) 2.472(5) .
C(33) C(10) 2.568(4) .
C(33) C(12) 2.537(4) .
C(34) C(5) 3.528(7) 2_745
C(34) C(6) 3.542(7) 2_745
C(34) C(10) 3.101(7) .
C(34) C(11) 2.497(7) .
C(34) C(12) 3.530(7) .
C(34) C(35) 2.462(10) .
C(34) C(36) 2.501(11) .
C(34) C(46) 2.900(10) .
C(35) F(2) 3.478(7) 2_645
C(35) C(11) 2.529(8) .
C(35) C(12) 2.860(7) .
C(35) C(34) 2.462(10) .
C(35) C(36) 2.500(12) .
C(35) C(41) 3.527(10) 1_554
C(35) C(47) 2.686(12) .
C(36) C(10) 3.011(8) .
C(36) C(11) 2.503(8) .
C(36) C(34) 2.501(11) .
C(36) C(35) 2.500(12) .
C(36) C(45) 2.978(13) .
C(36) C(46) 1.856(12) .
C(37) Mn(1) 2.892(3) .
C(37) F(1) 2.358(3) .
C(37) F(2) 2.359(3) .
C(37) F(3) 2.369(3) .
C(37) O(1) 3.521(3) .
C(37) O(2) 2.883(3) .
C(37) N(2) 3.523(3) .
C(37) C(17) 3.576(4) 1_556
C(38) O(3) 2.374(3) .
C(39) Mn(1) 2.890(2) .
C(39) F(2) 3.155(3) 1_655
C(39) F(4) 2.357(3) .
C(39) F(5) 2.387(3) .
C(39) F(6) 2.381(3) .
C(39) O(1) 2.884(3) .
C(39) N(1) 3.402(3) .
C(40) O(4) 2.385(3) .
C(41) N(3) 2.588(7) .
C(41) N(4) 3.482(6) .
C(41) C(35) 3.527(10) 1_556
C(42) N(4) 3.512(5) .
C(42) C(44) 3.432(6) .
C(43) N(3) 3.529(6) .
C(43) N(4) 2.591(6) .
C(44) N(3) 3.540(5) .
C(44) C(42) 3.432(6) .
C(45) F(2) 3.548(8) 2_645
C(45) C(10) 3.566(9) .
C(45) C(11) 2.514(9) .
C(45) C(12) 3.090(9) .
C(45) C(36) 2.978(13) .
C(45) C(46) 2.514(12) .
C(45) C(47) 2.511(13) .
C(46) C(5) 3.501(8) 2_645
C(46) C(7) 3.495(8) 2_645
C(46) C(11) 2.503(8) .
C(46) C(12) 2.989(8) .
C(46) C(34) 2.900(10) .
C(46) C(36) 1.856(12) .
C(46) C(45) 2.514(12) .
C(46) C(47) 2.458(13) .
C(47) F(4) 3.483(8) 2_745
C(47) F(5) 3.558(10) 2_745
C(47) C(10) 2.885(8) .
C(47) C(11) 2.527(9) .
C(47) C(35) 2.686(12) .
C(47) C(45) 2.511(13) .
C(47) C(46) 2.458(13) .
Mn(1) H(27) 3.155 .
Mn(1) H(28) 3.139 .
Mn(1) H(35) 3.558 .
Mn(1) H(36) 2.843 .
Mn(1) H(37) 3.511 .
Mn(1) H(38) 2.843 .
Mn(1) H(47) 3.364 .
Mn(1) H(59) 3.417 .
F(1) H(25) 3.464 1_556
F(1) H(32) 2.538 1_556
F(1) H(35) 2.574 .
F(1) H(36) 2.589 .
F(1) H(37) 3.471 1_455
F(1) H(42) 2.818 1_455
F(1) H(43) 3.246 1_455
F(1) H(44) 3.274 1_455
F(1) H(57) 3.062 1_455
F(1) H(58) 3.283 1_455
F(1) H(59) 3.398 1_455
F(1) H(70) 3.422 .
F(1) H(71) 3.016 .
F(1) H(72) 3.115 1_556
F(2) H(2) 3.302 2_655
F(2) H(5) 2.600 2_655
F(2) H(6) 3.599 2_655
F(2) H(10) 3.411 2_655
F(2) H(11) 2.881 2_655
F(2) H(14) 3.090 2_655
F(2) H(28) 3.263 .
F(2) H(35) 2.599 .
F(2) H(36) 3.193 .
F(2) H(37) 2.887 1_455
F(2) H(38) 2.689 1_455
F(2) H(42) 3.237 1_455
F(2) H(44) 2.885 1_455
F(3) H(24) 3.424 .
F(3) H(28) 2.958 .
F(3) H(35) 3.197 .
F(3) H(36) 2.608 .
F(3) H(37) 2.934 1_455
F(3) H(55) 2.509 2_645
F(3) H(71) 2.931 .
F(4) H(2) 2.926 2_755
F(4) H(8) 3.362 2_755
F(4) H(16) 3.358 2_755
F(4) H(17) 2.742 2_755
F(4) H(28) 2.655 1_655
F(4) H(31) 2.548 1_655
F(4) H(33) 3.249 1_655
F(4) H(37) 2.547 .
F(4) H(38) 2.614 .
F(5) H(2) 2.773 2_755
F(5) H(16) 2.896 2_755
F(5) H(17) 3.332 2_755
F(5) H(21) 3.475 .
F(5) H(27) 2.675 .
F(5) H(29) 3.553 .
F(5) H(37) 3.215 .
F(5) H(38) 2.587 .
F(5) H(40) 2.937 1_554
F(5) H(45) 3.469 1_554
F(5) H(46) 3.155 1_554
F(6) H(27) 3.241 .
F(6) H(31) 3.360 1_655
F(6) H(37) 2.661 .
F(6) H(38) 3.204 .
F(6) H(46) 3.505 1_554
F(6) H(49) 2.675 2_745
F(6) H(51) 3.237 2_745
F(6) H(52) 3.139 2_745
F(6) H(58) 3.477 1_554
F(6) H(61) 2.904 1_554
F(6) H(64) 3.581 1_554
O(1) H(36) 3.432 .
O(1) H(37) 3.454 .
O(1) H(38) 2.221 .
O(1) H(42) 2.643 .
O(1) H(44) 3.131 .
O(1) H(46) 3.407 .
O(1) H(47) 2.324 .
O(1) H(59) 3.217 .
O(2) H(36) 2.219 .
O(2) H(47) 3.120 .
O(2) H(58) 3.400 .
O(2) H(59) 2.310 .
O(2) H(60) 2.644 .
O(2) H(62) 3.145 .
O(3) H(5) 3.139 2_655
O(3) H(14) 3.073 2_655
O(3) H(28) 2.770 .
O(3) H(35) 1.947 .
O(3) H(36) 1.947 .
O(3) H(47) 3.100 .
O(4) H(27) 2.795 .
O(4) H(37) 1.955 .
O(4) H(38) 1.955 .
O(4) H(52) 2.709 2_745
O(4) H(59) 3.202 .
N(1) H(21) 1.915 .
N(1) H(27) 2.034 .
N(1) H(28) 2.625 .
N(1) H(29) 2.776 .
N(1) H(30) 2.727 .
N(1) H(38) 3.311 .
N(2) H(24) 1.917 .
N(2) H(27) 2.627 .
N(2) H(28) 2.018 .
N(2) H(33) 2.779 .
N(2) H(34) 2.747 .
N(2) H(36) 3.579 .
N(3) H(6) 3.450 1_556
N(3) H(23) 2.968 1_556
N(3) H(24) 2.921 1_556
N(3) H(33) 3.556 1_556
N(3) H(34) 3.189 1_556
N(3) H(48) 3.284 2_646
N(3) H(50) 3.484 2_646
N(3) H(66) 3.057 .
N(3) H(67) 3.071 .
N(3) H(68) 3.044 .
N(3) H(69) 3.438 .
N(3) H(70) 3.107 .
N(4) H(9) 2.992 .
N(4) H(13) 3.177 .
N(4) H(20) 2.819 2_645
N(4) H(21) 2.780 2_645
N(4) H(29) 3.179 2_645
N(4) H(30) 3.564 2_645
N(4) H(56) 3.251 2_645
N(4) H(65) 3.570 1_455
N(4) H(67) 2.725 .
N(4) H(69) 3.061 .
N(4) H(70) 3.065 .
N(4) H(71) 3.055 .
C(1) H(1) 3.201 2_755
C(1) H(11) 3.309 2_755
C(1) H(12) 3.580 2_755
C(1) H(19) 3.259 .
C(1) H(20) 3.307 .
C(1) H(21) 3.335 .
C(1) H(38) 3.018 .
C(1) H(42) 3.166 .
C(1) H(44) 3.063 .
C(1) H(47) 2.601 .
C(1) H(68) 3.592 2_656
C(2) H(1) 3.238 2_755
C(2) H(11) 3.452 2_755
C(2) H(12) 3.354 2_755
C(2) H(19) 2.017 .
C(2) H(39) 2.985 .
C(2) H(40) 3.347 .
C(2) H(41) 2.573 .
C(2) H(42) 2.937 .
C(2) H(43) 3.309 .
C(2) H(44) 2.512 .
C(2) H(45) 2.937 .
C(2) H(46) 3.308 .
C(2) H(47) 2.508 .
C(2) H(68) 3.155 2_656
C(3) H(1) 3.146 2_755
C(3) H(12) 2.994 2_755
C(3) H(20) 3.241 .
C(3) H(39) 3.129 .
C(3) H(41) 2.456 .
C(3) H(44) 3.361 .
C(3) H(50) 2.637 .
C(3) H(51) 3.059 .
C(3) H(53) 2.920 .
C(3) H(68) 2.893 2_656
C(4) H(1) 3.082 2_755
C(4) H(12) 2.917 2_755
C(4) H(19) 2.025 .
C(4) H(20) 2.030 .
C(4) H(48) 2.926 .
C(4) H(49) 3.294 .
C(4) H(50) 2.500 .
C(4) H(51) 2.918 .
C(4) H(52) 3.293 .
C(4) H(53) 2.496 .
C(4) H(54) 2.955 .
C(4) H(55) 3.317 .
C(4) H(56) 2.537 .
C(4) H(68) 3.142 2_656
C(5) H(1) 3.064 2_755
C(5) H(3) 3.160 2_755
C(5) H(4) 3.214 2_655
C(5) H(12) 3.190 2_755
C(5) H(13) 3.315 2_655
C(5) H(15) 3.025 2_655
C(5) H(19) 3.226 .
C(5) H(21) 2.532 .
C(5) H(53) 3.415 .
C(5) H(54) 3.137 .
C(5) H(56) 2.417 .
C(5) H(68) 3.532 2_656
C(6) H(1) 3.140 2_755
C(6) H(2) 3.535 2_755
C(6) H(3) 3.380 2_755
C(6) H(4) 3.523 2_655
C(6) H(11) 3.536 2_755
C(6) H(12) 3.523 2_755
C(6) H(13) 3.426 2_655
C(6) H(14) 3.442 2_655
C(6) H(15) 3.501 2_655
C(6) H(20) 2.050 .
C(6) H(21) 2.063 .
C(7) H(8) 3.529 2_655
C(7) H(13) 2.967 2_655
C(7) H(14) 3.302 2_655
C(7) H(20) 2.546 .
C(7) H(27) 3.002 .
C(7) H(28) 3.516 .
C(7) H(29) 2.797 .
C(7) H(30) 2.838 .
C(8) H(22) 3.269 .
C(8) H(23) 3.310 .
C(8) H(24) 3.331 .
C(8) H(36) 3.104 .
C(8) H(52) 3.412 2_745
C(8) H(59) 2.606 .
C(8) H(60) 3.159 .
C(8) H(62) 3.061 .
C(8) H(69) 3.304 .
C(9) H(22) 2.018 .
C(9) H(54) 3.588 2_745
C(9) H(57) 2.940 .
C(9) H(58) 3.308 .
C(9) H(59) 2.516 .
C(9) H(60) 2.936 .
C(9) H(61) 3.306 .
C(9) H(62) 2.510 .
C(9) H(63) 2.977 .
C(9) H(64) 3.337 .
C(9) H(65) 2.568 .
C(9) H(69) 3.017 .
C(10) H(1) 3.568 .
C(10) H(3) 2.687 .
C(10) H(7) 3.049 .
C(10) H(9) 2.849 .
C(10) H(12) 3.347 .
C(10) H(16) 3.132 .
C(10) H(18) 2.496 .
C(10) H(23) 3.242 .
C(10) H(53) 3.589 2_745
C(10) H(62) 3.348 .
C(10) H(63) 3.127 .
C(10) H(65) 2.451 .
C(10) H(69) 3.028 .
C(11) H(1) 2.819 .
C(11) H(2) 3.329 .
C(11) H(3) 2.558 .
C(11) H(4) 2.680 .
C(11) H(5) 3.361 .
C(11) H(6) 2.777 .
C(11) H(7) 2.926 .
C(11) H(8) 3.299 .
C(11) H(9) 2.494 .
C(11) H(10) 2.934 .
C(11) H(11) 3.310 .
C(11) H(12) 2.507 .
C(11) H(13) 2.922 .
C(11) H(14) 3.299 .
C(11) H(15) 2.500 .
C(11) H(16) 2.953 .
C(11) H(17) 3.310 .
C(11) H(18) 2.546 .
C(11) H(22) 2.034 .
C(11) H(23) 2.021 .
C(11) H(53) 3.111 2_745
C(11) H(69) 3.348 .
C(12) H(1) 3.534 .
C(12) H(4) 2.724 .
C(12) H(6) 2.816 .
C(12) H(9) 3.504 .
C(12) H(10) 3.114 .
C(12) H(12) 2.997 .
C(12) H(13) 3.548 .
C(12) H(15) 2.510 .
C(12) H(22) 3.227 .
C(12) H(24) 2.531 .
C(12) H(52) 3.560 2_745
C(12) H(53) 2.917 2_745
C(12) H(69) 3.600 .
C(13) H(23) 2.060 .
C(13) H(24) 2.056 .
C(13) H(52) 3.234 2_745
C(13) H(53) 3.277 2_745
C(13) H(69) 3.599 .
C(14) H(23) 2.556 .
C(14) H(27) 3.544 .
C(14) H(28) 2.984 .
C(14) H(33) 2.796 .
C(14) H(34) 2.881 .
C(14) H(48) 3.274 2_645
C(15) H(21) 2.578 .
C(15) H(25) 2.715 .
C(15) H(28) 2.079 .
C(15) H(29) 2.074 .
C(15) H(30) 2.074 .
C(15) H(31) 3.294 .
C(15) H(33) 3.381 .
C(15) H(34) 2.751 .
C(15) H(72) 3.339 .
C(16) H(8) 3.084 2_655
C(16) H(13) 3.534 2_655
C(16) H(21) 2.475 .
C(16) H(25) 2.072 .
C(16) H(27) 2.064 .
C(16) H(28) 2.695 .
C(16) H(31) 2.768 .
C(16) H(32) 3.376 .
C(16) H(34) 3.331 .
C(16) H(45) 3.036 1_554
C(16) H(67) 3.352 2_655
C(16) H(72) 2.072 .
C(17) H(27) 2.680 .
C(17) H(28) 3.211 .
C(17) H(29) 2.079 .
C(17) H(30) 2.079 .
C(17) H(31) 2.074 .
C(17) H(32) 2.074 .
C(17) H(33) 3.374 .
C(17) H(34) 2.763 .
C(17) H(35) 2.979 1_554
C(17) H(36) 3.350 1_554
C(17) H(45) 3.203 1_554
C(17) H(67) 3.515 2_655
C(18) H(25) 2.072 .
C(18) H(27) 3.235 .
C(18) H(28) 2.673 .
C(18) H(29) 3.379 .
C(18) H(30) 2.773 .
C(18) H(33) 2.083 .
C(18) H(34) 2.083 .
C(18) H(43) 3.531 1_454
C(18) H(70) 3.544 1_554
C(18) H(72) 2.072 .
C(19) H(24) 2.482 .
C(19) H(25) 2.756 .
C(19) H(27) 2.711 .
C(19) H(28) 2.065 .
C(19) H(30) 3.335 .
C(19) H(31) 2.077 .
C(19) H(32) 2.077 .
C(19) H(48) 3.570 2_645
C(19) H(70) 3.521 1_554
C(19) H(72) 3.370 .
C(20) H(24) 2.571 .
C(20) H(25) 3.282 .
C(20) H(27) 2.083 .
C(20) H(29) 3.375 .
C(20) H(30) 2.747 .
C(20) H(31) 2.722 .
C(20) H(32) 3.348 .
C(20) H(33) 2.080 .
C(20) H(34) 2.080 .
C(21) H(19) 2.679 .
C(21) H(39) 2.089 .
C(21) H(40) 2.089 .
C(21) H(41) 2.089 .
C(21) H(42) 2.071 .
C(21) H(43) 2.071 .
C(21) H(44) 2.071 .
C(21) H(45) 2.080 .
C(21) H(46) 2.080 .
C(21) H(47) 2.080 .
C(22) H(7) 3.300 2_756
C(22) H(16) 3.449 2_756
C(22) H(18) 3.252 2_756
C(22) H(19) 2.432 .
C(22) H(42) 3.275 .
C(22) H(43) 2.453 .
C(22) H(44) 2.922 .
C(22) H(45) 2.456 .
C(22) H(46) 2.883 .
C(22) H(47) 3.282 .
C(22) H(65) 3.532 2_756
C(23) H(39) 2.478 .
C(23) H(40) 2.895 .
C(23) H(41) 3.285 .
C(23) H(45) 3.305 .
C(23) H(46) 2.522 .
C(23) H(47) 2.960 .
C(23) H(58) 3.273 .
C(24) H(25) 3.121 1_556
C(24) H(29) 3.181 1_556
C(24) H(35) 3.502 .
C(24) H(36) 3.523 .
C(24) H(39) 3.277 .
C(24) H(40) 2.455 .
C(24) H(41) 2.892 .
C(24) H(42) 2.531 .
C(24) H(43) 2.936 .
C(24) H(44) 3.317 .
C(24) H(58) 3.377 .
C(24) H(60) 2.860 .
C(25) H(12) 3.522 2_755
C(25) H(19) 2.658 .
C(25) H(20) 2.722 .
C(25) H(48) 2.071 .
C(25) H(49) 2.071 .
C(25) H(50) 2.071 .
C(25) H(51) 2.076 .
C(25) H(52) 2.076 .
C(25) H(53) 2.076 .
C(25) H(54) 2.084 .
C(25) H(55) 2.084 .
C(25) H(56) 2.084 .
C(26) H(19) 2.894 .
C(26) H(24) 3.438 2_655
C(26) H(33) 3.064 2_655
C(26) H(51) 2.499 .
C(26) H(52) 2.915 .
C(26) H(53) 3.295 .
C(26) H(54) 3.266 .
C(26) H(55) 2.447 .
C(26) H(56) 2.885 .
C(26) H(64) 3.349 2_756
C(26) H(68) 3.448 2_656
C(27) H(12) 3.056 2_755
C(27) H(19) 2.863 .
C(27) H(37) 3.492 2_755
C(27) H(48) 3.292 .
C(27) H(49) 2.492 .
C(27) H(50) 2.923 .
C(27) H(54) 2.530 .
C(27) H(55) 2.936 .
C(27) H(56) 3.317 .
C(28) H(20) 2.459 .
C(28) H(37) 3.317 2_755
C(28) H(48) 2.442 .
C(28) H(49) 2.882 .
C(28) H(50) 3.269 .
C(28) H(51) 3.307 .
C(28) H(52) 2.513 .
C(28) H(53) 2.960 .
C(28) H(57) 3.564 2_755
C(28) H(71) 2.918 2_655
C(29) H(22) 2.675 .
C(29) H(57) 2.075 .
C(29) H(58) 2.075 .
C(29) H(59) 2.075 .
C(29) H(60) 2.082 .
C(29) H(61) 2.082 .
C(29) H(62) 2.082 .
C(29) H(63) 2.080 .
C(29) H(64) 2.080 .
C(29) H(65) 2.080 .
C(30) H(42) 3.002 .
C(30) H(46) 3.355 .
C(30) H(54) 3.394 2_745
C(30) H(60) 2.537 .
C(30) H(61) 2.934 .
C(30) H(62) 3.320 .
C(30) H(63) 3.263 .
C(30) H(64) 2.441 .
C(30) H(65) 2.895 .
C(31) H(25) 3.266 1_556
C(31) H(34) 3.369 1_556
C(31) H(36) 3.381 .
C(31) H(46) 3.151 .
C(31) H(47) 3.586 .
C(31) H(57) 3.310 .
C(31) H(58) 2.519 .
C(31) H(59) 2.959 .
C(31) H(63) 2.454 .
C(31) H(64) 2.889 .
C(31) H(65) 3.276 .
C(31) H(69) 3.311 .
C(32) H(22) 2.433 .
C(32) H(41) 3.427 2_746
C(32) H(51) 3.355 2_746
C(32) H(57) 2.455 .
C(32) H(58) 2.866 .
C(32) H(59) 3.276 .
C(32) H(60) 3.266 .
C(32) H(61) 2.443 .
C(32) H(62) 2.912 .
C(33) H(1) 2.086 .
C(33) H(2) 2.086 .
C(33) H(3) 2.086 .
C(33) H(4) 2.033 .
C(33) H(5) 2.033 .
C(33) H(6) 2.033 .
C(33) H(7) 2.104 .
C(33) H(8) 2.104 .
C(33) H(9) 2.104 .
C(33) H(10) 2.123 .
C(33) H(11) 2.123 .
C(33) H(12) 2.123 .
C(33) H(13) 2.085 .
C(33) H(14) 2.085 .
C(33) H(15) 2.085 .
C(33) H(16) 2.027 .
C(33) H(17) 2.027 .
C(33) H(18) 2.027 .
C(33) H(22) 2.695 .
C(33) H(23) 2.684 .
C(34) H(4) 3.317 .
C(34) H(5) 2.682 .
C(34) H(6) 2.597 .
C(34) H(7) 2.471 .
C(34) H(8) 2.949 .
C(34) H(9) 3.288 .
C(34) H(10) 2.237 .
C(34) H(12) 1.475 .
C(34) H(13) 3.438 .
C(34) H(14) 3.056 .
C(34) H(15) 3.506 .
C(34) H(17) 2.268 .
C(34) H(18) 2.447 .
C(34) H(22) 2.959 .
C(34) H(53) 3.405 2_745
C(35) H(1) 2.562 .
C(35) H(2) 2.754 .
C(35) H(3) 3.297 .
C(35) H(7) 3.266 .
C(35) H(8) 2.495 .
C(35) H(9) 2.965 .
C(35) H(10) 1.429 .
C(35) H(11) 2.209 .
C(35) H(12) 2.511 .
C(35) H(13) 2.042 .
C(35) H(15) 1.385 .
C(35) H(16) 3.217 .
C(35) H(17) 2.781 .
C(35) H(18) 3.350 .
C(35) H(23) 2.479 .
C(35) H(66) 3.004 1_554
C(35) H(68) 3.432 1_554
C(36) H(1) 3.347 .
C(36) H(2) 2.571 .
C(36) H(3) 2.787 .
C(36) H(4) 2.743 .
C(36) H(5) 2.617 .
C(36) H(6) 3.349 .
C(36) H(10) 3.511 .
C(36) H(11) 3.148 .
C(36) H(12) 3.573 .
C(36) H(13) 1.561 .
C(36) H(14) 2.424 .
C(36) H(15) 2.655 .
C(36) H(16) 2.054 .
C(36) H(22) 2.788 .
C(36) H(30) 2.854 2_645
C(37) H(5) 3.489 2_655
C(37) H(25) 3.105 1_556
C(37) H(47) 2.966 .
C(37) H(66) 3.507 2_656
C(37) H(72) 3.145 1_556
C(38) H(5) 3.550 2_655
C(38) H(28) 3.440 .
C(38) H(35) 2.054 .
C(38) H(36) 2.054 .
C(38) H(37) 3.336 1_455
C(38) H(71) 3.483 .
C(39) H(2) 3.554 2_755
C(39) H(27) 3.551 .
C(39) H(52) 3.054 2_745
C(39) H(59) 3.294 .
C(40) H(2) 3.219 2_755
C(40) H(27) 3.285 .
C(40) H(31) 3.471 1_655
C(40) H(37) 2.064 .
C(40) H(38) 2.064 .
C(40) H(49) 3.553 2_745
C(41) H(4) 3.327 1_556
C(41) H(6) 3.024 1_556
C(41) H(10) 3.406 1_556
C(41) H(35) 3.265 2_646
C(41) H(45) 3.582 2_646
C(41) H(50) 3.375 2_646
C(41) H(72) 3.330 2_645
C(42) H(4) 3.544 1_556
C(42) H(6) 3.025 1_556
C(42) H(10) 3.356 1_556
C(42) H(23) 3.160 1_556
C(42) H(48) 3.358 2_646
C(42) H(50) 3.205 2_646
C(42) H(66) 2.009 .
C(42) H(67) 2.009 .
C(42) H(68) 2.009 .
C(42) H(70) 3.599 .
C(43) H(9) 3.499 .
C(43) H(56) 3.145 2_645
C(43) H(57) 3.482 1_455
C(43) H(62) 3.055 .
C(44) H(9) 2.959 .
C(44) H(13) 3.435 .
C(44) H(20) 3.185 2_645
C(44) H(54) 3.524 2_645
C(44) H(56) 2.945 2_645
C(44) H(67) 3.315 .
C(44) H(69) 1.998 .
C(44) H(70) 1.998 .
C(44) H(71) 1.998 .
C(45) H(2) 1.809 .
C(45) H(3) 2.127 .
C(45) H(4) 2.587 .
C(45) H(5) 2.048 .
C(45) H(6) 1.436 .
C(45) H(7) 3.317 .
C(45) H(8) 3.248 .
C(45) H(13) 3.335 .
C(45) H(14) 2.507 .
C(45) H(15) 2.893 .
C(45) H(16) 2.495 .
C(45) H(17) 2.922 .
C(45) H(18) 3.315 .
C(45) H(23) 2.977 .
C(45) H(44) 3.086 2_745
C(45) H(53) 3.006 2_745
C(46) H(1) 3.299 .
C(46) H(2) 3.117 .
C(46) H(3) 3.586 .
C(46) H(5) 1.430 .
C(46) H(6) 2.026 .
C(46) H(7) 2.788 .
C(46) H(8) 1.788 .
C(46) H(9) 2.108 .
C(46) H(10) 2.487 .
C(46) H(11) 2.958 .
C(46) H(12) 3.302 .
C(46) H(16) 3.252 .
C(46) H(17) 2.431 .
C(46) H(18) 2.896 .
C(46) H(20) 3.237 2_645
C(46) H(21) 3.335 2_645
C(46) H(23) 2.768 .
C(46) H(30) 3.485 2_645
C(47) H(1) 2.613 .
C(47) H(2) 1.687 .
C(47) H(3) 1.829 .
C(47) H(4) 3.241 .
C(47) H(5) 2.777 .
C(47) H(6) 3.330 .
C(47) H(8) 1.685 .
C(47) H(9) 1.927 .
C(47) H(10) 3.277 .
C(47) H(11) 2.512 .
C(47) H(12) 2.974 .
C(47) H(13) 2.494 .
C(47) H(14) 2.841 .
C(47) H(15) 3.267 .
C(47) H(22) 2.495 .
C(47) H(30) 3.580 2_645
C(47) H(39) 3.428 2_746
C(47) H(40) 3.180 2_746
H(1) C(1) 3.201 2_745
H(1) C(2) 3.238 2_745
H(1) C(3) 3.146 2_745
H(1) C(4) 3.082 2_745
H(1) C(5) 3.064 2_745
H(1) C(6) 3.140 2_745
H(1) C(10) 3.568 .
H(1) C(11) 2.819 .
H(1) C(12) 3.534 .
H(1) C(33) 2.086 .
H(1) C(35) 2.562 .
H(1) C(36) 3.347 .
H(1) C(46) 3.299 .
H(1) C(47) 2.613 .
H(1) H(2) 1.600 .
H(1) H(3) 1.600 .
H(1) H(4) 3.465 .
H(1) H(5) 2.850 .
H(1) H(6) 2.316 .
H(1) H(7) 3.433 .
H(1) H(10) 1.770 .
H(1) H(11) 1.045 .
H(1) H(14) 3.330 .
H(1) H(16) 2.254 .
H(1) H(17) 3.147 .
H(1) H(18) 3.388 .
H(1) H(20) 3.548 2_745
H(1) H(23) 3.592 .
H(1) H(44) 3.175 2_745
H(1) H(53) 2.789 2_745
H(2) F(2) 3.302 2_645
H(2) F(4) 2.926 2_745
H(2) F(5) 2.773 2_745
H(2) C(6) 3.535 2_745
H(2) C(11) 3.329 .
H(2) C(33) 2.086 .
H(2) C(35) 2.754 .
H(2) C(36) 2.571 .
H(2) C(39) 3.554 2_745
H(2) C(40) 3.219 2_745
H(2) C(45) 1.809 .
H(2) C(46) 3.117 .
H(2) C(47) 1.687 .
H(2) H(1) 1.600 .
H(2) H(3) 1.600 .
H(2) H(5) 2.614 .
H(2) H(6) 3.013 .
H(2) H(7) 2.417 .
H(2) H(8) 2.746 .
H(2) H(9) 3.505 .
H(2) H(10) 2.643 .
H(2) H(11) 1.215 .
H(2) H(12) 2.263 .
H(2) H(13) 3.537 .
H(2) H(14) 3.044 .
H(2) H(16) 1.222 .
H(2) H(17) 1.891 .
H(2) H(18) 2.608 .
H(2) H(38) 2.932 2_745
H(3) C(5) 3.160 2_745
H(3) C(6) 3.380 2_745
H(3) C(10) 2.687 .
H(3) C(11) 2.558 .
H(3) C(33) 2.086 .
H(3) C(35) 3.297 .
H(3) C(36) 2.787 .
H(3) C(45) 2.127 .
H(3) C(46) 3.586 .
H(3) C(47) 1.829 .
H(3) H(1) 1.600 .
H(3) H(2) 1.600 .
H(3) H(6) 3.442 .
H(3) H(7) 2.478 .
H(3) H(8) 3.434 .
H(3) H(9) 3.453 .
H(3) H(10) 3.099 .
H(3) H(11) 2.173 .
H(3) H(12) 1.946 .
H(3) H(16) 1.192 .
H(3) H(17) 2.646 .
H(3) H(18) 2.296 .
H(3) H(20) 3.214 2_745
H(3) H(22) 2.364 .
H(3) H(40) 3.389 2_746
H(3) H(53) 3.398 2_745
H(3) H(65) 3.452 .
H(4) C(5) 3.214 2_645
H(4) C(6) 3.523 2_645
H(4) C(11) 2.680 .
H(4) C(12) 2.724 .
H(4) C(33) 2.033 .
H(4) C(34) 3.317 .
H(4) C(36) 2.743 .
H(4) C(41) 3.327 1_554
H(4) C(42) 3.544 1_554
H(4) C(45) 2.587 .
H(4) C(47) 3.241 .
H(4) H(1) 3.465 .
H(4) H(5) 1.600 .
H(4) H(6) 1.600 .
H(4) H(8) 2.706 .
H(4) H(9) 2.902 .
H(4) H(10) 2.229 .
H(4) H(11) 3.187 .
H(4) H(12) 3.312 .
H(4) H(13) 1.759 .
H(4) H(14) 1.239 .
H(4) H(17) 3.297 .
H(4) H(20) 3.108 2_645
H(4) H(23) 2.229 .
H(4) H(56) 3.455 2_645
H(4) H(66) 3.047 1_554
H(4) H(68) 2.987 1_554
H(5) F(2) 2.600 2_645
H(5) O(3) 3.139 2_645
H(5) C(11) 3.361 .
H(5) C(33) 2.033 .
H(5) C(34) 2.682 .
H(5) C(36) 2.617 .
H(5) C(37) 3.489 2_645
H(5) C(38) 3.550 2_645
H(5) C(45) 2.048 .
H(5) C(46) 1.430 .
H(5) C(47) 2.777 .
H(5) H(1) 2.850 .
H(5) H(2) 2.614 .
H(5) H(4) 1.600 .
H(5) H(6) 1.600 .
H(5) H(7) 3.314 .
H(5) H(8) 2.268 .
H(5) H(9) 3.246 .
H(5) H(10) 1.840 .
H(5) H(11) 2.140 .
H(5) H(12) 3.015 .
H(5) H(13) 2.146 .
H(5) H(15) 2.038 .
H(5) H(16) 3.269 .
H(5) H(17) 2.544 .
H(5) H(18) 3.559 .
H(5) H(23) 3.447 .
H(5) H(35) 3.276 2_645
H(5) H(66) 3.012 1_554
H(5) H(68) 3.598 1_554
H(6) F(2) 3.599 2_645
H(6) N(3) 3.450 1_554
H(6) C(11) 2.777 .
H(6) C(12) 2.816 .
H(6) C(33) 2.033 .
H(6) C(34) 2.597 .
H(6) C(36) 3.349 .
H(6) C(41) 3.024 1_554
H(6) C(42) 3.025 1_554
H(6) C(45) 1.436 .
H(6) C(46) 2.026 .
H(6) C(47) 3.330 .
H(6) H(1) 2.316 .
H(6) H(2) 3.013 .
H(6) H(3) 3.442 .
H(6) H(4) 1.600 .
H(6) H(5) 1.600 .
H(6) H(8) 3.426 .
H(6) H(11) 2.117 .
H(6) H(12) 2.094 .
H(6) H(13) 3.004 .
H(6) H(14) 1.899 .
H(6) H(15) 2.015 .
H(6) H(17) 3.547 .
H(6) H(23) 2.287 .
H(6) H(44) 3.263 2_745
H(6) H(53) 3.494 2_745
H(6) H(66) 2.474 1_554
H(6) H(68) 3.182 1_554
H(7) C(10) 3.049 .
H(7) C(11) 2.926 .
H(7) C(22) 3.300 2_746
H(7) C(33) 2.104 .
H(7) C(34) 2.471 .
H(7) C(35) 3.266 .
H(7) C(45) 3.317 .
H(7) C(46) 2.788 .
H(7) H(1) 3.433 .
H(7) H(2) 2.417 .
H(7) H(3) 2.478 .
H(7) H(5) 3.314 .
H(7) H(8) 1.600 .
H(7) H(9) 1.600 .
H(7) H(11) 3.315 .
H(7) H(13) 2.521 .
H(7) H(14) 3.249 .
H(7) H(15) 3.596 .
H(7) H(16) 1.540 .
H(7) H(17) 1.085 .
H(7) H(22) 2.530 .
H(7) H(30) 3.139 2_645
H(7) H(39) 2.825 2_746
H(7) H(40) 2.896 2_746
H(8) F(4) 3.362 2_745
H(8) C(7) 3.529 2_645
H(8) C(11) 3.299 .
H(8) C(16) 3.084 2_645
H(8) C(33) 2.104 .
H(8) C(34) 2.949 .
H(8) C(35) 2.495 .
H(8) C(45) 3.248 .
H(8) C(46) 1.788 .
H(8) C(47) 1.685 .
H(8) H(2) 2.746 .
H(8) H(3) 3.434 .
H(8) H(4) 2.706 .
H(8) H(5) 2.268 .
H(8) H(6) 3.426 .
H(8) H(7) 1.600 .
H(8) H(9) 1.600 .
H(8) H(11) 3.246 .
H(8) H(13) 1.337 .
H(8) H(14) 2.016 .
H(8) H(15) 2.712 .
H(8) H(16) 2.557 .
H(8) H(17) 1.090 .
H(8) H(18) 2.016 .
H(8) H(21) 3.183 2_645
H(8) H(28) 3.226 2_645
H(8) H(29) 3.528 2_645
H(8) H(30) 2.102 2_645
H(8) H(31) 3.573 2_645
H(9) N(4) 2.992 .
H(9) C(10) 2.849 .
H(9) C(11) 2.494 .
H(9) C(12) 3.504 .
H(9) C(33) 2.104 .
H(9) C(34) 3.288 .
H(9) C(35) 2.965 .
H(9) C(43) 3.499 .
H(9) C(44) 2.959 .
H(9) C(46) 2.108 .
H(9) C(47) 1.927 .
H(9) H(2) 3.505 .
H(9) H(3) 3.453 .
H(9) H(4) 2.902 .
H(9) H(5) 3.246 .
H(9) H(7) 1.600 .
H(9) H(8) 1.600 .
H(9) H(13) 1.543 .
H(9) H(14) 2.894 .
H(9) H(15) 2.640 .
H(9) H(16) 2.869 .
H(9) H(17) 2.098 .
H(9) H(18) 1.538 .
H(9) H(21) 3.565 2_645
H(9) H(22) 2.738 .
H(9) H(30) 2.947 2_645
H(9) H(69) 3.032 .
H(10) F(2) 3.411 2_645
H(10) C(11) 2.934 .
H(10) C(12) 3.114 .
H(10) C(33) 2.123 .
H(10) C(34) 2.237 .
H(10) C(35) 1.429 .
H(10) C(36) 3.511 .
H(10) C(41) 3.406 1_554
H(10) C(42) 3.356 1_554
H(10) C(46) 2.487 .
H(10) C(47) 3.277 .
H(10) H(1) 1.770 .
H(10) H(2) 2.643 .
H(10) H(3) 3.099 .
H(10) H(4) 2.229 .
H(10) H(5) 1.840 .
H(10) H(11) 1.600 .
H(10) H(12) 1.600 .
H(10) H(13) 3.433 .
H(10) H(14) 2.301 .
H(10) H(15) 2.632 .
H(10) H(16) 3.410 .
H(10) H(17) 3.541 .
H(10) H(23) 2.704 .
H(10) H(44) 2.744 2_745
H(10) H(53) 3.203 2_745
H(10) H(66) 2.749 1_554
H(11) F(2) 2.881 2_645
H(11) C(1) 3.309 2_745
H(11) C(2) 3.452 2_745
H(11) C(6) 3.536 2_745
H(11) C(11) 3.310 .
H(11) C(33) 2.123 .
H(11) C(35) 2.209 .
H(11) C(36) 3.148 .
H(11) C(46) 2.958 .
H(11) C(47) 2.512 .
H(11) H(1) 1.045 .
H(11) H(2) 1.215 .
H(11) H(3) 2.173 .
H(11) H(4) 3.187 .
H(11) H(5) 2.140 .
H(11) H(6) 2.117 .
H(11) H(7) 3.315 .
H(11) H(8) 3.246 .
H(11) H(10) 1.600 .
H(11) H(12) 1.600 .
H(11) H(14) 2.717 .
H(11) H(15) 3.542 .
H(11) H(16) 2.287 .
H(11) H(17) 2.713 .
H(11) H(18) 3.445 .
H(11) H(38) 3.023 2_745
H(11) H(44) 2.698 2_745
H(12) C(1) 3.580 2_745
H(12) C(2) 3.354 2_745
H(12) C(3) 2.994 2_745
H(12) C(4) 2.917 2_745
H(12) C(5) 3.190 2_745
H(12) C(6) 3.523 2_745
H(12) C(10) 3.347 .
H(12) C(11) 2.507 .
H(12) C(12) 2.997 .
H(12) C(25) 3.522 2_745
H(12) C(27) 3.056 2_745
H(12) C(33) 2.123 .
H(12) C(34) 1.475 .
H(12) C(35) 2.511 .
H(12) C(36) 3.573 .
H(12) C(46) 3.302 .
H(12) C(47) 2.974 .
H(12) H(2) 2.263 .
H(12) H(3) 1.946 .
H(12) H(4) 3.312 .
H(12) H(5) 3.015 .
H(12) H(6) 2.094 .
H(12) H(10) 1.600 .
H(12) H(11) 1.600 .
H(12) H(14) 3.436 .
H(12) H(15) 3.544 .
H(12) H(16) 2.750 .
H(12) H(17) 3.590 .
H(12) H(19) 3.375 2_745
H(12) H(22) 3.570 .
H(12) H(23) 3.041 .
H(12) H(44) 3.352 2_745
H(12) H(51) 3.524 2_745
H(12) H(53) 2.133 2_745
H(13) N(4) 3.177 .
H(13) C(5) 3.315 2_645
H(13) C(6) 3.426 2_645
H(13) C(7) 2.967 2_645
H(13) C(11) 2.922 .
H(13) C(12) 3.548 .
H(13) C(16) 3.534 2_645
H(13) C(33) 2.085 .
H(13) C(34) 3.438 .
H(13) C(35) 2.042 .
H(13) C(36) 1.561 .
H(13) C(44) 3.435 .
H(13) C(45) 3.335 .
H(13) C(47) 2.494 .
H(13) H(2) 3.537 .
H(13) H(4) 1.759 .
H(13) H(5) 2.146 .
H(13) H(6) 3.004 .
H(13) H(7) 2.521 .
H(13) H(8) 1.337 .
H(13) H(9) 1.543 .
H(13) H(10) 3.433 .
H(13) H(14) 1.600 .
H(13) H(15) 1.600 .
H(13) H(16) 3.428 .
H(13) H(17) 2.293 .
H(13) H(18) 2.686 .
H(13) H(20) 2.886 2_645
H(13) H(21) 2.599 2_645
H(13) H(23) 3.471 .
H(13) H(30) 2.678 2_645
H(14) F(2) 3.090 2_645
H(14) O(3) 3.073 2_645
H(14) C(6) 3.442 2_645
H(14) C(7) 3.302 2_645
H(14) C(11) 3.299 .
H(14) C(33) 2.085 .
H(14) C(34) 3.056 .
H(14) C(36) 2.424 .
H(14) C(45) 2.507 .
H(14) C(47) 2.841 .
H(14) H(1) 3.330 .
H(14) H(2) 3.044 .
H(14) H(4) 1.239 .
H(14) H(6) 1.899 .
H(14) H(7) 3.249 .
H(14) H(8) 2.016 .
H(14) H(9) 2.894 .
H(14) H(10) 2.301 .
H(14) H(11) 2.717 .
H(14) H(12) 3.436 .
H(14) H(13) 1.600 .
H(14) H(15) 1.600 .
H(14) H(16) 3.500 .
H(14) H(17) 2.570 .
H(14) H(18) 3.486 .
H(14) H(20) 3.589 2_645
H(14) H(21) 3.393 2_645
H(14) H(23) 3.345 .
H(14) H(30) 3.514 2_645
H(14) H(35) 3.472 2_645
H(14) H(66) 3.204 1_554
H(14) H(68) 3.483 1_554
H(15) C(5) 3.025 2_645
H(15) C(6) 3.501 2_645
H(15) C(11) 2.500 .
H(15) C(12) 2.510 .
H(15) C(33) 2.085 .
H(15) C(34) 3.506 .
H(15) C(35) 1.385 .
H(15) C(36) 2.655 .
H(15) C(45) 2.893 .
H(15) C(47) 3.267 .
H(15) H(5) 2.038 .
H(15) H(6) 2.015 .
H(15) H(7) 3.596 .
H(15) H(8) 2.712 .
H(15) H(9) 2.640 .
H(15) H(10) 2.632 .
H(15) H(11) 3.542 .
H(15) H(12) 3.544 .
H(15) H(13) 1.600 .
H(15) H(14) 1.600 .
H(15) H(17) 3.377 .
H(15) H(18) 3.593 .
H(15) H(20) 2.789 2_645
H(15) H(21) 3.561 2_645
H(15) H(23) 2.103 .
H(15) H(56) 3.006 2_645
H(15) H(66) 3.485 1_554
H(15) H(68) 3.249 1_554
H(16) F(4) 3.358 2_745
H(16) F(5) 2.896 2_745
H(16) C(10) 3.132 .
H(16) C(11) 2.953 .
H(16) C(22) 3.449 2_746
H(16) C(33) 2.027 .
H(16) C(35) 3.217 .
H(16) C(36) 2.054 .
H(16) C(45) 2.495 .
H(16) C(46) 3.252 .
H(16) H(1) 2.254 .
H(16) H(2) 1.222 .
H(16) H(3) 1.192 .
H(16) H(5) 3.269 .
H(16) H(7) 1.540 .
H(16) H(8) 2.557 .
H(16) H(9) 2.869 .
H(16) H(10) 3.410 .
H(16) H(11) 2.287 .
H(16) H(12) 2.750 .
H(16) H(13) 3.428 .
H(16) H(14) 3.500 .
H(16) H(17) 1.600 .
H(16) H(18) 1.600 .
H(16) H(22) 2.624 .
H(16) H(39) 3.399 2_746
H(16) H(40) 2.723 2_746
H(17) F(4) 2.742 2_745
H(17) F(5) 3.332 2_745
H(17) C(11) 3.310 .
H(17) C(33) 2.027 .
H(17) C(34) 2.268 .
H(17) C(35) 2.781 .
H(17) C(45) 2.922 .
H(17) C(46) 2.431 .
H(17) H(1) 3.147 .
H(17) H(2) 1.891 .
H(17) H(3) 2.646 .
H(17) H(4) 3.297 .
H(17) H(5) 2.544 .
H(17) H(6) 3.547 .
H(17) H(7) 1.085 .
H(17) H(8) 1.090 .
H(17) H(9) 2.098 .
H(17) H(10) 3.541 .
H(17) H(11) 2.713 .
H(17) H(12) 3.590 .
H(17) H(13) 2.293 .
H(17) H(14) 2.570 .
H(17) H(15) 3.377 .
H(17) H(16) 1.600 .
H(17) H(18) 1.600 .
H(17) H(22) 3.411 .
H(17) H(28) 3.488 2_645
H(17) H(30) 2.790 2_645
H(17) H(31) 3.407 2_645
H(17) H(40) 3.400 2_746
H(18) C(10) 2.496 .
H(18) C(11) 2.546 .
H(18) C(22) 3.252 2_746
H(18) C(33) 2.027 .
H(18) C(34) 2.447 .
H(18) C(35) 3.350 .
H(18) C(45) 3.315 .
H(18) C(46) 2.896 .
H(18) H(1) 3.388 .
H(18) H(2) 2.608 .
H(18) H(3) 2.296 .
H(18) H(5) 3.559 .
H(18) H(8) 2.016 .
H(18) H(9) 1.538 .
H(18) H(11) 3.445 .
H(18) H(13) 2.686 .
H(18) H(14) 3.486 .
H(18) H(15) 3.593 .
H(18) H(16) 1.600 .
H(18) H(17) 1.600 .
H(18) H(22) 1.951 .
H(18) H(30) 3.600 2_645
H(18) H(39) 2.759 2_746
H(18) H(40) 2.932 2_746
H(18) H(65) 3.403 .
H(19) C(1) 3.259 .
H(19) C(2) 2.017 .
H(19) C(4) 2.025 .
H(19) C(5) 3.226 .
H(19) C(21) 2.679 .
H(19) C(22) 2.432 .
H(19) C(25) 2.658 .
H(19) C(26) 2.894 .
H(19) C(27) 2.863 .
H(19) H(12) 3.375 2_755
H(19) H(39) 2.603 .
H(19) H(40) 3.334 .
H(19) H(41) 1.856 .
H(19) H(44) 3.569 .
H(19) H(49) 3.408 .
H(19) H(50) 2.313 .
H(19) H(51) 2.584 .
H(19) H(53) 2.893 .
H(19) H(63) 3.173 2_756
H(19) H(64) 3.515 2_756
H(19) H(68) 3.142 2_656
H(20) N(4) 2.819 2_655
H(20) C(1) 3.307 .
H(20) C(3) 3.241 .
H(20) C(4) 2.030 .
H(20) C(6) 2.050 .
H(20) C(7) 2.546 .
H(20) C(25) 2.722 .
H(20) C(28) 2.459 .
H(20) C(44) 3.185 2_655
H(20) C(46) 3.237 2_655
H(20) H(1) 3.548 2_755
H(20) H(3) 3.214 2_755
H(20) H(4) 3.108 2_655
H(20) H(13) 2.886 2_655
H(20) H(14) 3.589 2_655
H(20) H(15) 2.789 2_655
H(20) H(21) 2.299 .
H(20) H(54) 2.681 .
H(20) H(55) 3.337 .
H(20) H(56) 1.827 .
H(21) F(5) 3.475 .
H(21) N(1) 1.915 .
H(21) N(4) 2.780 2_655
H(21) C(1) 3.335 .
H(21) C(5) 2.532 .
H(21) C(6) 2.063 .
H(21) C(15) 2.578 .
H(21) C(16) 2.475 .
H(21) C(46) 3.335 2_655
H(21) H(8) 3.183 2_655
H(21) H(9) 3.565 2_655
H(21) H(13) 2.599 2_655
H(21) H(14) 3.393 2_655
H(21) H(15) 3.561 2_655
H(21) H(20) 2.299 .
H(21) H(27) 3.142 .
H(21) H(29) 2.188 .
H(21) H(30) 2.385 .
H(22) C(8) 3.269 .
H(22) C(9) 2.018 .
H(22) C(11) 2.034 .
H(22) C(12) 3.227 .
H(22) C(29) 2.675 .
H(22) C(32) 2.433 .
H(22) C(33) 2.695 .
H(22) C(34) 2.959 .
H(22) C(36) 2.788 .
H(22) C(47) 2.495 .
H(22) H(3) 2.364 .
H(22) H(7) 2.530 .
H(22) H(9) 2.738 .
H(22) H(12) 3.570 .
H(22) H(16) 2.624 .
H(22) H(17) 3.411 .
H(22) H(18) 1.951 .
H(22) H(39) 3.439 2_746
H(22) H(62) 3.563 .
H(22) H(63) 2.612 .
H(22) H(64) 3.332 .
H(22) H(65) 1.851 .
H(22) H(69) 3.392 .
H(23) N(3) 2.968 1_554
H(23) C(8) 3.310 .
H(23) C(10) 3.242 .
H(23) C(11) 2.021 .
H(23) C(13) 2.060 .
H(23) C(14) 2.556 .
H(23) C(33) 2.684 .
H(23) C(35) 2.479 .
H(23) C(42) 3.160 1_554
H(23) C(45) 2.977 .
H(23) C(46) 2.768 .
H(23) H(1) 3.592 .
H(23) H(4) 2.229 .
H(23) H(5) 3.447 .
H(23) H(6) 2.287 .
H(23) H(10) 2.704 .
H(23) H(12) 3.041 .
H(23) H(13) 3.471 .
H(23) H(14) 3.345 .
H(23) H(15) 2.103 .
H(23) H(24) 2.298 .
H(23) H(48) 3.075 2_645
H(23) H(53) 3.127 2_745
H(23) H(56) 3.596 2_645
H(24) F(3) 3.424 .
H(24) N(2) 1.917 .
H(24) N(3) 2.921 1_554
H(24) C(8) 3.331 .
H(24) C(12) 2.531 .
H(24) C(13) 2.056 .
H(24) C(19) 2.482 .
H(24) C(20) 2.571 .
H(24) C(26) 3.438 2_645
H(24) H(23) 2.298 .
H(24) H(28) 3.140 .
H(24) H(33) 2.193 .
H(24) H(34) 2.403 .
H(24) H(48) 2.519 2_645
H(24) H(55) 3.583 2_645
H(25) F(1) 3.464 1_554
H(25) C(15) 2.715 .
H(25) C(16) 2.072 .
H(25) C(18) 2.072 .
H(25) C(19) 2.756 .
H(25) C(20) 3.282 .
H(25) C(24) 3.121 1_554
H(25) C(31) 3.266 1_554
H(25) C(37) 3.105 1_554
H(25) H(27) 2.530 .
H(25) H(29) 2.347 .
H(25) H(30) 2.871 .
H(25) H(31) 2.867 .
H(25) H(32) 2.345 .
H(25) H(34) 2.629 .
H(25) H(35) 2.677 1_554
H(25) H(36) 2.665 1_554
H(25) H(45) 2.738 1_554
H(25) H(46) 3.195 1_554
H(25) H(47) 2.918 1_554
H(25) H(60) 2.701 1_554
H(25) H(61) 3.452 1_554
H(25) H(62) 3.153 1_554
H(25) H(72) 1.600 .
H(27) Mn(1) 3.155 .
H(27) F(5) 2.675 .
H(27) F(6) 3.241 .
H(27) O(4) 2.795 .
H(27) N(1) 2.034 .
H(27) N(2) 2.627 .
H(27) C(7) 3.002 .
H(27) C(14) 3.544 .
H(27) C(16) 2.064 .
H(27) C(17) 2.680 .
H(27) C(18) 3.235 .
H(27) C(19) 2.711 .
H(27) C(20) 2.083 .
H(27) C(39) 3.551 .
H(27) C(40) 3.285 .
H(27) H(21) 3.142 .
H(27) H(25) 2.530 .
H(27) H(28) 2.879 .
H(27) H(29) 2.354 .
H(27) H(30) 2.870 .
H(27) H(34) 2.560 .
H(27) H(45) 3.361 1_554
H(27) H(46) 3.459 1_554
H(27) H(60) 3.500 1_554
H(27) H(61) 3.218 1_554
H(27) H(72) 3.587 .
H(28) Mn(1) 3.139 .
H(28) F(2) 3.263 .
H(28) F(3) 2.958 .
H(28) F(4) 2.655 1_455
H(28) O(3) 2.770 .
H(28) N(1) 2.625 .
H(28) N(2) 2.018 .
H(28) C(7) 3.516 .
H(28) C(14) 2.984 .
H(28) C(15) 2.079 .
H(28) C(16) 2.695 .
H(28) C(17) 3.211 .
H(28) C(18) 2.673 .
H(28) C(19) 2.065 .
H(28) C(38) 3.440 .
H(28) H(8) 3.226 2_655
H(28) H(17) 3.488 2_655
H(28) H(24) 3.140 .
H(28) H(27) 2.879 .
H(28) H(30) 2.546 .
H(28) H(31) 2.523 .
H(28) H(32) 3.584 .
H(28) H(33) 2.360 .
H(28) H(34) 2.871 .
H(29) F(5) 3.553 .
H(29) N(1) 2.776 .
H(29) N(4) 3.179 2_655
H(29) C(7) 2.797 .
H(29) C(15) 2.074 .
H(29) C(17) 2.079 .
H(29) C(18) 3.379 .
H(29) C(20) 3.375 .
H(29) C(24) 3.181 1_554
H(29) H(8) 3.528 2_655
H(29) H(21) 2.188 .
H(29) H(25) 2.347 .
H(29) H(27) 2.354 .
H(29) H(30) 1.604 .
H(29) H(40) 3.550 1_554
H(29) H(45) 2.265 1_554
H(29) H(46) 3.431 1_554
H(29) H(47) 3.561 1_554
H(29) H(67) 2.762 2_655
H(29) H(72) 2.389 .
H(30) N(1) 2.727 .
H(30) N(4) 3.564 2_655
H(30) C(7) 2.838 .
H(30) C(15) 2.074 .
H(30) C(17) 2.079 .
H(30) C(18) 2.773 .
H(30) C(19) 3.335 .
H(30) C(20) 2.747 .
H(30) C(36) 2.854 2_655
H(30) C(46) 3.485 2_655
H(30) C(47) 3.580 2_655
H(30) H(7) 3.139 2_655
H(30) H(8) 2.102 2_655
H(30) H(9) 2.947 2_655
H(30) H(13) 2.678 2_655
H(30) H(14) 3.514 2_655
H(30) H(17) 2.790 2_655
H(30) H(18) 3.600 2_655
H(30) H(21) 2.385 .
H(30) H(25) 2.871 .
H(30) H(27) 2.870 .
H(30) H(28) 2.546 .
H(30) H(29) 1.604 .
H(30) H(31) 2.644 .
H(30) H(67) 3.380 2_655
H(30) H(72) 2.353 .
H(31) F(4) 2.548 1_455
H(31) F(6) 3.360 1_455
H(31) C(15) 3.294 .
H(31) C(16) 2.768 .
H(31) C(17) 2.074 .
H(31) C(19) 2.077 .
H(31) C(20) 2.722 .
H(31) C(40) 3.471 1_455
H(31) H(8) 3.573 2_655
H(31) H(17) 3.407 2_655
H(31) H(25) 2.867 .
H(31) H(28) 2.523 .
H(31) H(30) 2.644 .
H(31) H(32) 1.602 .
H(31) H(33) 2.354 .
H(31) H(34) 2.876 .
H(31) H(43) 3.016 1_454
H(31) H(72) 2.347 .
H(32) F(1) 2.538 1_554
H(32) C(16) 3.376 .
H(32) C(17) 2.074 .
H(32) C(19) 2.077 .
H(32) C(20) 3.348 .
H(32) H(25) 2.345 .
H(32) H(28) 3.584 .
H(32) H(31) 1.602 .
H(32) H(33) 2.397 .
H(32) H(34) 2.359 .
H(32) H(36) 3.563 1_554
H(32) H(43) 3.418 1_454
H(32) H(57) 3.592 1_454
H(32) H(58) 3.440 1_454
H(32) H(70) 2.779 1_554
H(32) H(72) 2.379 .
H(33) F(4) 3.249 1_455
H(33) N(2) 2.779 .
H(33) N(3) 3.556 1_554
H(33) C(14) 2.796 .
H(33) C(15) 3.381 .
H(33) C(17) 3.374 .
H(33) C(18) 2.083 .
H(33) C(20) 2.080 .
H(33) C(26) 3.064 2_645
H(33) H(24) 2.193 .
H(33) H(28) 2.360 .
H(33) H(31) 2.354 .
H(33) H(32) 2.397 .
H(33) H(34) 1.604 .
H(33) H(48) 2.645 2_645
H(33) H(49) 2.681 2_645
H(33) H(50) 3.452 2_645
H(33) H(70) 3.453 1_554
H(34) N(2) 2.747 .
H(34) N(3) 3.189 1_554
H(34) C(14) 2.881 .
H(34) C(15) 2.751 .
H(34) C(16) 3.331 .
H(34) C(17) 2.763 .
H(34) C(18) 2.083 .
H(34) C(20) 2.080 .
H(34) C(31) 3.369 1_554
H(34) H(24) 2.403 .
H(34) H(25) 2.629 .
H(34) H(27) 2.560 .
H(34) H(28) 2.871 .
H(34) H(31) 2.876 .
H(34) H(32) 2.359 .
H(34) H(33) 1.604 .
H(34) H(60) 3.563 1_554
H(34) H(61) 3.108 1_554
H(34) H(62) 2.920 1_554
H(34) H(70) 3.069 1_554
H(35) Mn(1) 3.558 .
H(35) F(1) 2.574 .
H(35) F(2) 2.599 .
H(35) F(3) 3.197 .
H(35) O(3) 1.947 .
H(35) C(17) 2.979 1_556
H(35) C(24) 3.502 .
H(35) C(38) 2.054 .
H(35) C(41) 3.265 2_656
H(35) H(5) 3.276 2_655
H(35) H(14) 3.472 2_655
H(35) H(25) 2.677 1_556
H(35) H(36) 1.602 .
H(35) H(45) 3.422 .
H(35) H(47) 2.724 .
H(35) H(66) 2.588 2_656
H(35) H(67) 3.395 2_656
H(35) H(68) 3.338 2_656
H(35) H(72) 2.392 1_556
H(36) Mn(1) 2.843 .
H(36) F(1) 2.589 .
H(36) F(2) 3.193 .
H(36) F(3) 2.608 .
H(36) O(1) 3.432 .
H(36) O(2) 2.219 .
H(36) O(3) 1.947 .
H(36) N(2) 3.579 .
H(36) C(8) 3.104 .
H(36) C(17) 3.350 1_556
H(36) C(24) 3.523 .
H(36) C(31) 3.381 .
H(36) C(38) 2.054 .
H(36) H(25) 2.665 1_556
H(36) H(32) 3.563 1_556
H(36) H(35) 1.602 .
H(36) H(47) 2.651 .
H(36) H(60) 2.762 .
H(36) H(62) 3.159 .
H(36) H(72) 3.200 1_556
H(37) Mn(1) 3.511 .
H(37) F(1) 3.471 1_655
H(37) F(2) 2.887 1_655
H(37) F(3) 2.934 1_655
H(37) F(4) 2.547 .
H(37) F(5) 3.215 .
H(37) F(6) 2.661 .
H(37) O(1) 3.454 .
H(37) O(4) 1.955 .
H(37) C(27) 3.492 2_745
H(37) C(28) 3.317 2_745
H(37) C(38) 3.336 1_655
H(37) C(40) 2.064 .
H(37) H(38) 1.603 .
H(37) H(49) 3.432 2_745
H(37) H(52) 2.625 2_745
H(37) H(54) 3.201 2_745
H(37) H(55) 2.708 2_745
H(37) H(59) 2.901 .
H(38) Mn(1) 2.843 .
H(38) F(2) 2.689 1_655
H(38) F(4) 2.614 .
H(38) F(5) 2.587 .
H(38) F(6) 3.204 .
H(38) O(1) 2.221 .
H(38) O(4) 1.955 .
H(38) N(1) 3.311 .
H(38) C(1) 3.018 .
H(38) C(40) 2.064 .
H(38) H(2) 2.932 2_755
H(38) H(11) 3.023 2_755
H(38) H(37) 1.603 .
H(38) H(42) 3.112 .
H(38) H(44) 3.340 .
H(38) H(59) 3.245 .
H(39) C(2) 2.985 .
H(39) C(3) 3.129 .
H(39) C(21) 2.089 .
H(39) C(23) 2.478 .
H(39) C(24) 3.277 .
H(39) C(47) 3.428 2_756
H(39) H(7) 2.825 2_756
H(39) H(16) 3.399 2_756
H(39) H(18) 2.759 2_756
H(39) H(19) 2.603 .
H(39) H(22) 3.439 2_756
H(39) H(40) 1.600 .
H(39) H(41) 1.600 .
H(39) H(42) 3.408 .
H(39) H(43) 2.252 .
H(39) H(44) 2.692 .
H(39) H(45) 3.395 .
H(39) H(46) 3.556 .
H(39) H(63) 3.398 2_756
H(39) H(65) 3.455 2_756
H(40) F(5) 2.937 1_556
H(40) C(2) 3.347 .
H(40) C(21) 2.089 .
H(40) C(23) 2.895 .
H(40) C(24) 2.455 .
H(40) C(47) 3.180 2_756
H(40) H(3) 3.389 2_756
H(40) H(7) 2.896 2_756
H(40) H(16) 2.723 2_756
H(40) H(17) 3.400 2_756
H(40) H(18) 2.932 2_756
H(40) H(19) 3.334 .
H(40) H(29) 3.550 1_556
H(40) H(39) 1.600 .
H(40) H(41) 1.600 .
H(40) H(42) 3.546 .
H(40) H(43) 2.641 .
H(40) H(44) 3.541 .
H(40) H(45) 2.257 .
H(40) H(46) 2.627 .
H(40) H(47) 3.396 .
H(41) C(2) 2.573 .
H(41) C(3) 2.456 .
H(41) C(21) 2.089 .
H(41) C(23) 3.285 .
H(41) C(24) 2.892 .
H(41) C(32) 3.427 2_756
H(41) H(19) 1.856 .
H(41) H(39) 1.600 .
H(41) H(40) 1.600 .
H(41) H(43) 3.390 .
H(41) H(44) 3.595 .
H(41) H(45) 2.637 .
H(41) H(46) 3.508 .
H(41) H(47) 3.573 .
H(41) H(50) 3.410 .
H(41) H(63) 3.231 2_756
H(41) H(65) 2.922 2_756
H(41) H(67) 3.540 2_656
H(41) H(68) 3.466 2_656
H(42) F(1) 2.818 1_655
H(42) F(2) 3.237 1_655
H(42) O(1) 2.643 .
H(42) C(1) 3.166 .
H(42) C(2) 2.937 .
H(42) C(21) 2.071 .
H(42) C(22) 3.275 .
H(42) C(24) 2.531 .
H(42) C(30) 3.002 .
H(42) H(38) 3.112 .
H(42) H(39) 3.408 .
H(42) H(40) 3.546 .
H(42) H(43) 1.600 .
H(42) H(44) 1.600 .
H(42) H(45) 3.457 .
H(42) H(46) 2.338 .
H(42) H(47) 2.747 .
H(42) H(57) 3.475 .
H(42) H(58) 2.446 .
H(42) H(59) 2.729 .
H(43) F(1) 3.246 1_655
H(43) C(2) 3.309 .
H(43) C(18) 3.531 1_656
H(43) C(21) 2.071 .
H(43) C(22) 2.453 .
H(43) C(24) 2.936 .
H(43) H(31) 3.016 1_656
H(43) H(32) 3.418 1_656
H(43) H(39) 2.252 .
H(43) H(40) 2.641 .
H(43) H(41) 3.390 .
H(43) H(42) 1.600 .
H(43) H(44) 1.600 .
H(43) H(45) 3.583 .
H(43) H(46) 2.713 .
H(43) H(47) 3.578 .
H(43) H(58) 3.361 .
H(43) H(72) 2.995 1_656
H(44) F(1) 3.274 1_655
H(44) F(2) 2.885 1_655
H(44) O(1) 3.131 .
H(44) C(1) 3.063 .
H(44) C(2) 2.512 .
H(44) C(3) 3.361 .
H(44) C(21) 2.071 .
H(44) C(22) 2.922 .
H(44) C(24) 3.317 .
H(44) C(45) 3.086 2_755
H(44) H(1) 3.175 2_755
H(44) H(6) 3.263 2_755
H(44) H(10) 2.744 2_755
H(44) H(11) 2.698 2_755
H(44) H(12) 3.352 2_755
H(44) H(19) 3.569 .
H(44) H(38) 3.340 .
H(44) H(39) 2.692 .
H(44) H(40) 3.541 .
H(44) H(41) 3.595 .
H(44) H(42) 1.600 .
H(44) H(43) 1.600 .
H(44) H(46) 3.454 .
H(44) H(66) 3.406 2_756
H(45) F(5) 3.469 1_556
H(45) C(2) 2.937 .
H(45) C(16) 3.036 1_556
H(45) C(17) 3.203 1_556
H(45) C(21) 2.080 .
H(45) C(22) 2.456 .
H(45) C(23) 3.305 .
H(45) C(41) 3.582 2_656
H(45) H(25) 2.738 1_556
H(45) H(27) 3.361 1_556
H(45) H(29) 2.265 1_556
H(45) H(35) 3.422 .
H(45) H(39) 3.395 .
H(45) H(40) 2.257 .
H(45) H(41) 2.637 .
H(45) H(42) 3.457 .
H(45) H(43) 3.583 .
H(45) H(46) 1.600 .
H(45) H(47) 1.600 .
H(45) H(60) 3.297 .
H(45) H(67) 2.988 2_656
H(45) H(68) 3.415 2_656
H(45) H(72) 3.314 1_556
H(46) F(5) 3.155 1_556
H(46) F(6) 3.505 1_556
H(46) O(1) 3.407 .
H(46) C(2) 3.308 .
H(46) C(21) 2.080 .
H(46) C(22) 2.883 .
H(46) C(23) 2.522 .
H(46) C(30) 3.355 .
H(46) C(31) 3.151 .
H(46) H(25) 3.195 1_556
H(46) H(27) 3.459 1_556
H(46) H(29) 3.431 1_556
H(46) H(39) 3.556 .
H(46) H(40) 2.627 .
H(46) H(41) 3.508 .
H(46) H(42) 2.338 .
H(46) H(43) 2.713 .
H(46) H(44) 3.454 .
H(46) H(45) 1.600 .
H(46) H(47) 1.600 .
H(46) H(58) 2.592 .
H(46) H(59) 3.422 .
H(46) H(60) 2.317 .
H(46) H(61) 3.246 .
H(47) Mn(1) 3.364 .
H(47) O(1) 2.324 .
H(47) O(2) 3.120 .
H(47) O(3) 3.100 .
H(47) C(1) 2.601 .
H(47) C(2) 2.508 .
H(47) C(21) 2.080 .
H(47) C(22) 3.282 .
H(47) C(23) 2.960 .
H(47) C(31) 3.586 .
H(47) C(37) 2.966 .
H(47) H(25) 2.918 1_556
H(47) H(29) 3.561 1_556
H(47) H(35) 2.724 .
H(47) H(36) 2.651 .
H(47) H(40) 3.396 .
H(47) H(41) 3.573 .
H(47) H(42) 2.747 .
H(47) H(43) 3.578 .
H(47) H(45) 1.600 .
H(47) H(46) 1.600 .
H(47) H(58) 3.445 .
H(47) H(59) 3.566 .
H(47) H(60) 2.607 .
H(48) N(3) 3.284 2_656
H(48) C(4) 2.926 .
H(48) C(14) 3.274 2_655
H(48) C(19) 3.570 2_655
H(48) C(25) 2.071 .
H(48) C(27) 3.292 .
H(48) C(28) 2.442 .
H(48) C(42) 3.358 2_656
H(48) H(23) 3.075 2_655
H(48) H(24) 2.519 2_655
H(48) H(33) 2.645 2_655
H(48) H(49) 1.600 .
H(48) H(50) 1.600 .
H(48) H(51) 3.432 .
H(48) H(52) 3.577 .
H(48) H(54) 3.380 .
H(48) H(55) 2.237 .
H(48) H(56) 2.631 .
H(48) H(68) 3.402 2_656
H(49) F(6) 2.675 2_755
H(49) C(4) 3.294 .
H(49) C(25) 2.071 .
H(49) C(27) 2.492 .
H(49) C(28) 2.882 .
H(49) C(40) 3.553 2_755
H(49) H(19) 3.408 .
H(49) H(33) 2.681 2_655
H(49) H(37) 3.432 2_755
H(49) H(48) 1.600 .
H(49) H(50) 1.600 .
H(49) H(51) 2.305 .
H(49) H(52) 2.681 .
H(49) H(53) 3.427 .
H(49) H(54) 3.551 .
H(49) H(55) 2.632 .
H(49) H(56) 3.511 .
H(49) H(64) 2.911 2_756
H(50) N(3) 3.484 2_656
H(50) C(3) 2.637 .
H(50) C(4) 2.500 .
H(50) C(25) 2.071 .
H(50) C(27) 2.923 .
H(50) C(28) 3.269 .
H(50) C(41) 3.375 2_656
H(50) C(42) 3.205 2_656
H(50) H(19) 2.313 .
H(50) H(33) 3.452 2_655
H(50) H(41) 3.410 .
H(50) H(48) 1.600 .
H(50) H(49) 1.600 .
H(50) H(51) 2.696 .
H(50) H(52) 3.547 .
H(50) H(53) 3.591 .
H(50) H(55) 3.385 .
H(50) H(56) 3.557 .
H(50) H(63) 3.591 2_756
H(50) H(64) 2.899 2_756
H(50) H(68) 2.780 2_656
H(51) F(6) 3.237 2_755
H(51) C(3) 3.059 .
H(51) C(4) 2.918 .
H(51) C(25) 2.076 .
H(51) C(26) 2.499 .
H(51) C(28) 3.307 .
H(51) C(32) 3.355 2_756
H(51) H(12) 3.524 2_755
H(51) H(19) 2.584 .
H(51) H(48) 3.432 .
H(51) H(49) 2.305 .
H(51) H(50) 2.696 .
H(51) H(52) 1.600 .
H(51) H(53) 1.600 .
H(51) H(54) 3.456 .
H(51) H(55) 3.584 .
H(51) H(61) 3.257 2_756
H(51) H(63) 2.712 2_756
H(51) H(64) 3.108 2_756
H(52) F(6) 3.139 2_755
H(52) O(4) 2.709 2_755
H(52) C(4) 3.293 .
H(52) C(8) 3.412 2_755
H(52) C(12) 3.560 2_755
H(52) C(13) 3.234 2_755
H(52) C(25) 2.076 .
H(52) C(26) 2.915 .
H(52) C(28) 2.513 .
H(52) C(39) 3.054 2_755
H(52) H(37) 2.625 2_755
H(52) H(48) 3.577 .
H(52) H(49) 2.681 .
H(52) H(50) 3.547 .
H(52) H(51) 1.600 .
H(52) H(53) 1.600 .
H(52) H(54) 2.326 .
H(52) H(55) 2.706 .
H(52) H(56) 3.445 .
H(53) C(3) 2.920 .
H(53) C(4) 2.496 .
H(53) C(5) 3.415 .
H(53) C(10) 3.589 2_755
H(53) C(11) 3.111 2_755
H(53) C(12) 2.917 2_755
H(53) C(13) 3.277 2_755
H(53) C(25) 2.076 .
H(53) C(26) 3.295 .
H(53) C(28) 2.960 .
H(53) C(34) 3.405 2_755
H(53) C(45) 3.006 2_755
H(53) H(1) 2.789 2_755
H(53) H(3) 3.398 2_755
H(53) H(6) 3.494 2_755
H(53) H(10) 3.203 2_755
H(53) H(12) 2.133 2_755
H(53) H(19) 2.893 .
H(53) H(23) 3.127 2_755
H(53) H(49) 3.427 .
H(53) H(50) 3.591 .
H(53) H(51) 1.600 .
H(53) H(52) 1.600 .
H(53) H(54) 2.748 .
H(53) H(55) 3.580 .
H(54) C(4) 2.955 .
H(54) C(5) 3.137 .
H(54) C(9) 3.588 2_755
H(54) C(25) 2.084 .
H(54) C(26) 3.266 .
H(54) C(27) 2.530 .
H(54) C(30) 3.394 2_755
H(54) C(44) 3.524 2_655
H(54) H(20) 2.681 .
H(54) H(37) 3.201 2_755
H(54) H(48) 3.380 .
H(54) H(49) 3.551 .
H(54) H(51) 3.456 .
H(54) H(52) 2.326 .
H(54) H(53) 2.748 .
H(54) H(55) 1.600 .
H(54) H(56) 1.600 .
H(54) H(57) 2.794 2_755
H(54) H(59) 3.246 2_755
H(54) H(71) 2.968 2_655
H(55) F(3) 2.509 2_655
H(55) C(4) 3.317 .
H(55) C(25) 2.084 .
H(55) C(26) 2.447 .
H(55) C(27) 2.936 .
H(55) H(20) 3.337 .
H(55) H(24) 3.583 2_655
H(55) H(37) 2.708 2_755
H(55) H(48) 2.237 .
H(55) H(49) 2.632 .
H(55) H(50) 3.385 .
H(55) H(51) 3.584 .
H(55) H(52) 2.706 .
H(55) H(53) 3.580 .
H(55) H(54) 1.600 .
H(55) H(56) 1.600 .
H(55) H(57) 3.581 2_755
H(55) H(71) 2.756 2_655
H(56) N(4) 3.251 2_655
H(56) C(4) 2.537 .
H(56) C(5) 2.417 .
H(56) C(25) 2.084 .
H(56) C(26) 2.885 .
H(56) C(27) 3.317 .
H(56) C(43) 3.145 2_655
H(56) C(44) 2.945 2_655
H(56) H(4) 3.455 2_655
H(56) H(15) 3.006 2_655
H(56) H(20) 1.827 .
H(56) H(23) 3.596 2_655
H(56) H(48) 2.631 .
H(56) H(49) 3.511 .
H(56) H(50) 3.557 .
H(56) H(52) 3.445 .
H(56) H(54) 1.600 .
H(56) H(55) 1.600 .
H(56) H(69) 3.555 2_655
H(56) H(71) 2.545 2_655
H(57) F(1) 3.062 1_655
H(57) C(9) 2.940 .
H(57) C(28) 3.564 2_745
H(57) C(29) 2.075 .
H(57) C(31) 3.310 .
H(57) C(32) 2.455 .
H(57) C(43) 3.482 1_655
H(57) H(32) 3.592 1_656
H(57) H(42) 3.475 .
H(57) H(54) 2.794 2_745
H(57) H(55) 3.581 2_745
H(57) H(58) 1.600 .
H(57) H(59) 1.600 .
H(57) H(60) 3.464 .
H(57) H(61) 3.585 .
H(57) H(63) 3.392 .
H(57) H(64) 2.249 .
H(57) H(65) 2.649 .
H(57) H(70) 3.282 1_655
H(57) H(71) 3.035 1_655
H(58) F(1) 3.283 1_655
H(58) F(6) 3.477 1_556
H(58) O(2) 3.400 .
H(58) C(9) 3.308 .
H(58) C(23) 3.273 .
H(58) C(24) 3.377 .
H(58) C(29) 2.075 .
H(58) C(31) 2.519 .
H(58) C(32) 2.866 .
H(58) H(32) 3.440 1_656
H(58) H(42) 2.446 .
H(58) H(43) 3.361 .
H(58) H(46) 2.592 .
H(58) H(47) 3.445 .
H(58) H(57) 1.600 .
H(58) H(59) 1.600 .
H(58) H(60) 2.342 .
H(58) H(61) 2.705 .
H(58) H(62) 3.453 .
H(58) H(63) 3.529 .
H(58) H(64) 2.605 .
H(58) H(65) 3.504 .
H(59) Mn(1) 3.417 .
H(59) F(1) 3.398 1_655
H(59) O(1) 3.217 .
H(59) O(2) 2.310 .
H(59) O(4) 3.202 .
H(59) C(8) 2.606 .
H(59) C(9) 2.516 .
H(59) C(29) 2.075 .
H(59) C(31) 2.959 .
H(59) C(32) 3.276 .
H(59) C(39) 3.294 .
H(59) H(37) 2.901 .
H(59) H(38) 3.245 .
H(59) H(42) 2.729 .
H(59) H(46) 3.422 .
H(59) H(47) 3.566 .
H(59) H(54) 3.246 2_745
H(59) H(57) 1.600 .
H(59) H(58) 1.600 .
H(59) H(60) 2.747 .
H(59) H(61) 3.574 .
H(59) H(64) 3.384 .
H(59) H(65) 3.581 .
H(60) O(2) 2.644 .
H(60) C(8) 3.159 .
H(60) C(9) 2.936 .
H(60) C(24) 2.860 .
H(60) C(29) 2.082 .
H(60) C(30) 2.537 .
H(60) C(32) 3.266 .
H(60) H(25) 2.701 1_556
H(60) H(27) 3.500 1_556
H(60) H(34) 3.563 1_556
H(60) H(36) 2.762 .
H(60) H(45) 3.297 .
H(60) H(46) 2.317 .
H(60) H(47) 2.607 .
H(60) H(57) 3.464 .
H(60) H(58) 2.342 .
H(60) H(59) 2.747 .
H(60) H(61) 1.600 .
H(60) H(62) 1.600 .
H(60) H(63) 3.385 .
H(60) H(64) 3.542 .
H(61) F(6) 2.904 1_556
H(61) C(9) 3.306 .
H(61) C(29) 2.082 .
H(61) C(30) 2.934 .
H(61) C(32) 2.443 .
H(61) H(25) 3.452 1_556
H(61) H(27) 3.218 1_556
H(61) H(34) 3.108 1_556
H(61) H(46) 3.246 .
H(61) H(51) 3.257 2_746
H(61) H(57) 3.585 .
H(61) H(58) 2.705 .
H(61) H(59) 3.574 .
H(61) H(60) 1.600 .
H(61) H(62) 1.600 .
H(61) H(63) 2.226 .
H(61) H(64) 2.637 .
H(61) H(65) 3.379 .
H(62) O(2) 3.145 .
H(62) C(8) 3.061 .
H(62) C(9) 2.510 .
H(62) C(10) 3.348 .
H(62) C(29) 2.082 .
H(62) C(30) 3.320 .
H(62) C(32) 2.912 .
H(62) C(43) 3.055 .
H(62) H(22) 3.563 .
H(62) H(25) 3.153 1_556
H(62) H(34) 2.920 1_556
H(62) H(36) 3.159 .
H(62) H(58) 3.453 .
H(62) H(60) 1.600 .
H(62) H(61) 1.600 .
H(62) H(63) 2.670 .
H(62) H(64) 3.536 .
H(62) H(65) 3.582 .
H(62) H(69) 2.399 .
H(62) H(70) 2.899 .
H(62) H(71) 3.505 .
H(63) C(9) 2.977 .
H(63) C(10) 3.127 .
H(63) C(29) 2.080 .
H(63) C(30) 3.263 .
H(63) C(31) 2.454 .
H(63) H(19) 3.173 2_746
H(63) H(22) 2.612 .
H(63) H(39) 3.398 2_746
H(63) H(41) 3.231 2_746
H(63) H(50) 3.591 2_746
H(63) H(51) 2.712 2_746
H(63) H(57) 3.392 .
H(63) H(58) 3.529 .
H(63) H(60) 3.385 .
H(63) H(61) 2.226 .
H(63) H(62) 2.670 .
H(63) H(64) 1.600 .
H(63) H(65) 1.600 .
H(64) F(6) 3.581 1_556
H(64) C(9) 3.337 .
H(64) C(26) 3.349 2_746
H(64) C(29) 2.080 .
H(64) C(30) 2.441 .
H(64) C(31) 2.889 .
H(64) H(19) 3.515 2_746
H(64) H(22) 3.332 .
H(64) H(49) 2.911 2_746
H(64) H(50) 2.899 2_746
H(64) H(51) 3.108 2_746
H(64) H(57) 2.249 .
H(64) H(58) 2.605 .
H(64) H(59) 3.384 .
H(64) H(60) 3.542 .
H(64) H(61) 2.637 .
H(64) H(62) 3.536 .
H(64) H(63) 1.600 .
H(64) H(65) 1.600 .
H(65) N(4) 3.570 1_655
H(65) C(9) 2.568 .
H(65) C(10) 2.451 .
H(65) C(22) 3.532 2_746
H(65) C(29) 2.080 .
H(65) C(30) 2.895 .
H(65) C(31) 3.276 .
H(65) H(3) 3.452 .
H(65) H(18) 3.403 .
H(65) H(22) 1.851 .
H(65) H(39) 3.455 2_746
H(65) H(41) 2.922 2_746
H(65) H(57) 2.649 .
H(65) H(58) 3.504 .
H(65) H(59) 3.581 .
H(65) H(61) 3.379 .
H(65) H(62) 3.582 .
H(65) H(63) 1.600 .
H(65) H(64) 1.600 .
H(66) N(3) 3.057 .
H(66) C(35) 3.004 1_556
H(66) C(37) 3.507 2_646
H(66) C(42) 2.009 .
H(66) H(4) 3.047 1_556
H(66) H(5) 3.012 1_556
H(66) H(6) 2.474 1_556
H(66) H(10) 2.749 1_556
H(66) H(14) 3.204 1_556
H(66) H(15) 3.485 1_556
H(66) H(35) 2.588 2_646
H(66) H(44) 3.406 2_746
H(66) H(67) 1.600 .
H(66) H(68) 1.600 .
H(66) H(72) 2.866 2_645
H(67) N(3) 3.071 .
H(67) N(4) 2.725 .
H(67) C(16) 3.352 2_645
H(67) C(17) 3.515 2_645
H(67) C(42) 2.009 .
H(67) C(44) 3.315 .
H(67) H(29) 2.762 2_645
H(67) H(30) 3.380 2_645
H(67) H(35) 3.395 2_646
H(67) H(41) 3.540 2_646
H(67) H(45) 2.988 2_646
H(67) H(66) 1.600 .
H(67) H(68) 1.600 .
H(67) H(72) 2.895 2_645
H(68) N(3) 3.044 .
H(68) C(1) 3.592 2_646
H(68) C(2) 3.155 2_646
H(68) C(3) 2.893 2_646
H(68) C(4) 3.142 2_646
H(68) C(5) 3.532 2_646
H(68) C(26) 3.448 2_646
H(68) C(35) 3.432 1_556
H(68) C(42) 2.009 .
H(68) H(4) 2.987 1_556
H(68) H(5) 3.598 1_556
H(68) H(6) 3.182 1_556
H(68) H(14) 3.483 1_556
H(68) H(15) 3.249 1_556
H(68) H(19) 3.142 2_646
H(68) H(35) 3.338 2_646
H(68) H(41) 3.466 2_646
H(68) H(45) 3.415 2_646
H(68) H(48) 3.402 2_646
H(68) H(50) 2.780 2_646
H(68) H(66) 1.600 .
H(68) H(67) 1.600 .
H(69) N(3) 3.438 .
H(69) N(4) 3.061 .
H(69) C(8) 3.304 .
H(69) C(9) 3.017 .
H(69) C(10) 3.028 .
H(69) C(11) 3.348 .
H(69) C(12) 3.600 .
H(69) C(13) 3.599 .
H(69) C(31) 3.311 .
H(69) C(44) 1.998 .
H(69) H(9) 3.032 .
H(69) H(22) 3.392 .
H(69) H(56) 3.555 2_645
H(69) H(62) 2.399 .
H(69) H(70) 1.600 .
H(69) H(71) 1.600 .
H(70) F(1) 3.422 .
H(70) N(3) 3.107 .
H(70) N(4) 3.065 .
H(70) C(18) 3.544 1_556
H(70) C(19) 3.521 1_556
H(70) C(42) 3.599 .
H(70) C(44) 1.998 .
H(70) H(32) 2.779 1_556
H(70) H(33) 3.453 1_556
H(70) H(34) 3.069 1_556
H(70) H(57) 3.282 1_455
H(70) H(62) 2.899 .
H(70) H(69) 1.600 .
H(70) H(71) 1.600 .
H(71) F(1) 3.016 .
H(71) F(3) 2.931 .
H(71) N(4) 3.055 .
H(71) C(28) 2.918 2_645
H(71) C(38) 3.483 .
H(71) C(44) 1.998 .
H(71) H(54) 2.968 2_645
H(71) H(55) 2.756 2_645
H(71) H(56) 2.545 2_645
H(71) H(57) 3.035 1_455
H(71) H(62) 3.505 .
H(71) H(69) 1.600 .
H(71) H(70) 1.600 .
H(72) F(1) 3.115 1_554
H(72) C(15) 3.339 .
H(72) C(16) 2.072 .
H(72) C(18) 2.072 .
H(72) C(19) 3.370 .
H(72) C(37) 3.145 1_554
H(72) C(41) 3.330 2_655
H(72) H(25) 1.600 .
H(72) H(27) 3.587 .
H(72) H(29) 2.389 .
H(72) H(30) 2.353 .
H(72) H(31) 2.347 .
H(72) H(32) 2.379 .
H(72) H(35) 2.392 1_554
H(72) H(36) 3.200 1_554
H(72) H(43) 2.995 1_454
H(72) H(45) 3.314 1_554
H(72) H(66) 2.866 2_655
H(72) H(67) 2.895 2_655

loop_
_geom_torsion_atom_site_label_1
_geom_torsion_atom_site_label_2
_geom_torsion_atom_site_label_3
_geom_torsion_atom_site_label_4
_geom_torsion
O(1) Mn(1) O(2) C(8) -146.6(2)
O(2) Mn(1) O(1) C(1) -141.7(2)
O(1) Mn(1) O(3) C(37) -93.7(2)
O(3) Mn(1) O(1) C(1) -47.6(2)
O(1) Mn(1) O(4) C(39) -8.3(2)
O(4) Mn(1) O(1) C(1) 125.0(2)
O(1) Mn(1) N(1) C(7) -22.1(2)
O(1) Mn(1) N(1) C(15) 163.76(19)
N(1) Mn(1) O(1) C(1) 35.8(2)
O(2) Mn(1) O(3) C(37) 1.4(2)
O(3) Mn(1) O(2) C(8) 121.6(2)
O(2) Mn(1) O(4) C(39) -103.5(2)
O(4) Mn(1) O(2) C(8) -52.3(2)
O(2) Mn(1) N(2) C(14) -21.0(2)
O(2) Mn(1) N(2) C(20) 162.46(19)
N(2) Mn(1) O(2) C(8) 32.2(2)
O(3) Mn(1) N(1) C(7) 69.2(2)
O(3) Mn(1) N(1) C(15) -104.90(19)
N(1) Mn(1) O(3) C(37) 175.4(2)
O(3) Mn(1) N(2) C(14) -114.9(2)
O(3) Mn(1) N(2) C(20) 68.49(19)
N(2) Mn(1) O(3) C(37) 92.7(2)
O(4) Mn(1) N(1) C(7) -116.0(2)
O(4) Mn(1) N(1) C(15) 69.83(19)
N(1) Mn(1) O(4) C(39) 82.8(2)
O(4) Mn(1) N(2) C(14) 71.8(2)
O(4) Mn(1) N(2) C(20) -104.79(19)
N(2) Mn(1) O(4) C(39) 165.5(2)
N(1) Mn(1) N(2) C(14) 161.7(2)
N(1) Mn(1) N(2) C(20) -14.91(19)
N(2) Mn(1) N(1) C(7) 159.5(2)
N(2) Mn(1) N(1) C(15) -14.67(18)
Mn(1) O(1) C(1) C(2) 150.6(2)
Mn(1) O(1) C(1) C(6) -32.0(3)
Mn(1) O(2) C(8) C(9) 154.3(2)
Mn(1) O(2) C(8) C(13) -28.8(3)
Mn(1) O(3) C(37) C(38) -113.0(2)
Mn(1) O(4) C(39) C(40) -120.5(2)
Mn(1) N(1) C(7) C(6) 4.6(4)
Mn(1) N(1) C(15) C(16) 161.9(2)
Mn(1) N(1) C(15) C(20) 39.1(2)
C(7) N(1) C(15) C(16) -12.3(4)
C(7) N(1) C(15) C(20) -135.0(2)
C(15) N(1) C(7) C(6) 178.1(2)
Mn(1) N(2) C(14) C(13) 7.1(4)
Mn(1) N(2) C(20) C(15) 39.4(2)
Mn(1) N(2) C(20) C(19) 162.9(2)
C(14) N(2) C(20) C(15) -137.1(2)
C(14) N(2) C(20) C(19) -13.6(4)
C(20) N(2) C(14) C(13) -176.7(2)
O(1) C(1) C(2) C(3) 174.9(2)
O(1) C(1) C(2) C(21) -4.5(4)
O(1) C(1) C(6) C(5) -173.7(2)
O(1) C(1) C(6) C(7) 3.6(4)
C(2) C(1) C(6) C(5) 3.8(4)
C(2) C(1) C(6) C(7) -179.0(2)
C(6) C(1) C(2) C(3) -2.6(4)
C(6) C(1) C(2) C(21) 178.0(2)
C(1) C(2) C(3) C(4) -0.0(3)
C(1) C(2) C(21) C(22) -175.2(3)
C(1) C(2) C(21) C(23) 64.9(3)
C(1) C(2) C(21) C(24) -57.1(3)
C(3) C(2) C(21) C(22) 5.5(4)
C(3) C(2) C(21) C(23) -114.4(3)
C(3) C(2) C(21) C(24) 123.6(3)
C(21) C(2) C(3) C(4) 179.3(3)
C(2) C(3) C(4) C(5) 1.6(4)
C(2) C(3) C(4) C(25) -176.5(3)
C(3) C(4) C(5) C(6) -0.5(4)
C(3) C(4) C(25) C(26) -62.3(4)
C(3) C(4) C(25) C(27) 57.8(4)
C(3) C(4) C(25) C(28) 179.7(3)
C(5) C(4) C(25) C(26) 119.7(3)
C(5) C(4) C(25) C(27) -120.1(3)
C(5) C(4) C(25) C(28) 1.8(5)
C(25) C(4) C(5) C(6) 177.5(3)
C(4) C(5) C(6) C(1) -2.2(4)
C(4) C(5) C(6) C(7) -179.7(3)
C(1) C(6) C(7) N(1) 10.1(4)
C(5) C(6) C(7) N(1) -172.5(3)
O(2) C(8) C(9) C(10) 175.4(2)
O(2) C(8) C(9) C(29) -3.8(4)
O(2) C(8) C(13) C(12) -174.0(2)
O(2) C(8) C(13) C(14) 4.5(4)
C(9) C(8) C(13) C(12) 2.9(4)
C(9) C(8) C(13) C(14) -178.5(2)
C(13) C(8) C(9) C(10) -1.7(4)
C(13) C(8) C(9) C(29) 179.1(2)
C(8) C(9) C(10) C(11) -0.5(4)
C(8) C(9) C(29) C(30) -56.6(4)
C(8) C(9) C(29) C(31) 65.4(3)
C(8) C(9) C(29) C(32) -175.7(3)
C(10) C(9) C(29) C(30) 124.3(3)
C(10) C(9) C(29) C(31) -113.7(3)
C(10) C(9) C(29) C(32) 5.1(4)
C(29) C(9) C(10) C(11) 178.7(3)
C(9) C(10) C(11) C(12) 1.5(5)
C(9) C(10) C(11) C(33) 179.2(3)
C(10) C(11) C(12) C(13) -0.2(4)
C(10) C(11) C(33) C(34) -63.1(4)
C(10) C(11) C(33) C(35) 175.6(4)
C(10) C(11) C(33) C(36) 52.9(5)
C(10) C(11) C(33) C(45) -113.4(4)
C(10) C(11) C(33) C(46) 130.9(4)
C(10) C(11) C(33) C(47) 9.0(6)
C(12) C(11) C(33) C(34) 114.6(4)
C(12) C(11) C(33) C(35) -6.8(5)
C(12) C(11) C(33) C(36) -129.5(4)
C(12) C(11) C(33) C(45) 64.2(4)
C(12) C(11) C(33) C(46) -51.4(5)
C(12) C(11) C(33) C(47) -173.4(5)
C(33) C(11) C(12) C(13) -177.9(3)
C(11) C(12) C(13) C(8) -2.0(4)
C(11) C(12) C(13) C(14) 179.3(2)
C(8) C(13) C(14) N(2) 6.0(5)
C(12) C(13) C(14) N(2) -175.4(2)
N(1) C(15) C(16) C(17) -176.4(2)
N(1) C(15) C(20) N(2) -49.4(2)
N(1) C(15) C(20) C(19) -175.9(2)
C(16) C(15) C(20) N(2) -174.8(2)
C(16) C(15) C(20) C(19) 58.7(3)
C(20) C(15) C(16) C(17) -56.5(3)
C(15) C(16) C(17) C(18) 55.6(3)
C(16) C(17) C(18) C(19) -55.9(3)
C(17) C(18) C(19) C(20) 55.5(3)
C(18) C(19) C(20) N(2) -177.6(2)
C(18) C(19) C(20) C(15) -57.0(3)
C(11) C(33) C(34) C(45) -97.1(5)
C(11) C(33) C(34) C(47) 109.0(4)
C(11) C(33) C(35) C(45) 99.4(4)
C(11) C(33) C(35) C(46) -92.1(5)
C(11) C(33) C(36) C(47) -106.5(6)
C(11) C(33) C(45) C(34) 99.5(5)
C(11) C(33) C(45) C(35) -109.0(4)
C(11) C(33) C(46) C(35) 105.0(5)
C(11) C(33) C(47) C(34) -100.8(4)
C(11) C(33) C(47) C(36) 90.0(6)
C(34) C(33) C(35) C(45) -21.9(5)
C(34) C(33) C(35) C(46) 146.6(5)
C(35) C(33) C(34) C(45) 27.4(6)
C(35) C(33) C(34) C(47) -126.5(5)
C(34) C(33) C(36) C(47) 10.3(7)
C(36) C(33) C(34) C(45) 146.5(5)
C(36) C(33) C(34) C(47) -7.4(5)
C(34) C(33) C(45) C(35) 151.5(6)
C(45) C(33) C(34) C(47) -153.9(6)
C(34) C(33) C(46) C(35) -54.1(9)
C(46) C(33) C(34) C(45) 62.0(8)
C(46) C(33) C(34) C(47) -91.9(8)
C(34) C(33) C(47) C(36) -169.2(7)
C(47) C(33) C(34) C(45) 153.9(6)
C(35) C(33) C(36) C(47) 128.5(6)
C(36) C(33) C(35) C(45) -139.2(5)
C(36) C(33) C(35) C(46) 29.4(6)
C(35) C(33) C(45) C(34) -151.5(6)
C(45) C(33) C(35) C(46) 168.5(6)
C(46) C(33) C(35) C(45) -168.5(6)
C(35) C(33) C(47) C(34) 95.4(7)
C(35) C(33) C(47) C(36) -73.9(8)
C(47) C(33) C(35) C(45) -96.7(8)
C(47) C(33) C(35) C(46) 71.8(9)
C(36) C(33) C(45) C(34) -59.0(9)
C(36) C(33) C(45) C(35) 92.5(8)
C(45) C(33) C(36) C(47) 52.0(10)
C(36) C(33) C(46) C(35) -151.3(6)
C(46) C(33) C(36) C(47) 148.4(7)
C(36) C(33) C(47) C(34) 169.2(7)
C(45) C(33) C(46) C(35) -11.0(6)
C(46) C(33) C(45) C(34) -143.6(5)
C(46) C(33) C(45) C(35) 7.9(4)
C(45) C(33) C(47) C(34) 20.3(5)
C(45) C(33) C(47) C(36) -149.0(6)
C(47) C(33) C(45) C(34) -25.4(6)
C(47) C(33) C(45) C(35) 126.1(5)
C(46) C(33) C(47) C(34) 137.2(5)
C(46) C(33) C(47) C(36) -32.0(7)
C(47) C(33) C(46) C(35) -129.9(6)
C(33) C(34) C(45) C(35) -24.8(5)
C(33) C(34) C(47) C(36) 13.8(9)
C(45) C(34) C(47) C(33) -27.3(6)
C(45) C(34) C(47) C(36) -13.5(13)
C(47) C(34) C(45) C(33) 23.9(5)
C(47) C(34) C(45) C(35) -0.9(9)
C(33) C(35) C(45) C(34) 27.8(6)
C(45) C(35) C(46) C(33) 13.1(7)
C(46) C(35) C(45) C(33) -14.5(8)
C(46) C(35) C(45) C(34) 13.4(12)
C(33) C(36) C(47) C(34) -12.2(8)
O(3) C(37) C(38) F(1) -178.9(2)
O(3) C(37) C(38) F(2) -59.6(3)
O(3) C(37) C(38) F(3) 60.4(3)
O(4) C(39) C(40) F(4) -175.0(2)
O(4) C(39) C(40) F(5) 65.7(3)
O(4) C(39) C(40) F(6) -54.8(3)
